data_4003606
loop_
_publ_author_name
'Gosselin, Eric J.'
'Decker, Gerald E.'
'McNichols, Brett W.'
'Baumann, James E.'
'Yap, Glenn P. A.'
'Sellinger, Alan'
'Bloch, Eric D.'

_publ_section_title
;
 Ligand-Based Phase Control in Porous Zirconium Coordination Cages
;
_journal_name_full 'Chemistry of Materials'
_journal_paper_doi 10.1021/acs.chemmater.0c01965
_journal_year 2020
_chemical_formula_moiety 'C132 H108 O40 Zr12, 6(Cl)'
_chemical_formula_sum 'C132 H108 Cl6 O40 Zr12'
_chemical_formula_weight 3641.52
_space_group_crystal_system tetragonal
_space_group_IT_number 140
_space_group_name_Hall '-I 4 2c'
_space_group_name_H-M_alt 'I 4/m c m'
_atom_sites_solution_hydrogens geom
_atom_sites_solution_primary iterative
_atom_sites_solution_secondary difmap
_audit_creation_method SHELXL-2018/3
_cell_angle_alpha 90
_cell_angle_beta 90
_cell_angle_gamma 90
_cell_formula_units_Z 16
_cell_length_a 36.739(2)
_cell_length_b 36.739(2)
_cell_length_c 73.888(5)
_cell_measurement_reflns_used 9112
_cell_measurement_temperature 150(2)
_cell_measurement_theta_max 50.45
_cell_measurement_theta_min 2.41
_cell_volume 99731(10)
_computing_cell_refinement 'Bruker SAINT'
_computing_data_collection 'Bruker APEX2'
_computing_data_reduction 'Bruker SAINT'
_computing_molecular_graphics 'Bruker SHELXTL'
_computing_publication_material 'Bruker SHELXTL'
_computing_structure_refinement 'SHELXL-2018/3 (Sheldrick, 2018)'
_computing_structure_solution 'SHELXS-97 (Sheldrick 2008)'
_diffrn_ambient_temperature 150(2)
_diffrn_detector_area_resol_mean 8.33
_diffrn_measured_fraction_theta_full 0.998
_diffrn_measured_fraction_theta_max 0.998
_diffrn_measurement_device_type 'Bruker AXS APEX diffractometer'
_diffrn_measurement_method '\f and \w scans'
_diffrn_radiation_type CuK\a
_diffrn_radiation_wavelength 1.54178
_diffrn_reflns_av_R_equivalents 0.0855
_diffrn_reflns_av_unetI/netI 0.0299
_diffrn_reflns_Laue_measured_fraction_full 0.998
_diffrn_reflns_Laue_measured_fraction_max 0.998
_diffrn_reflns_limit_h_max 36
_diffrn_reflns_limit_h_min -36
_diffrn_reflns_limit_k_max 36
_diffrn_reflns_limit_k_min -36
_diffrn_reflns_limit_l_max 73
_diffrn_reflns_limit_l_min -73
_diffrn_reflns_number 188968
_diffrn_reflns_point_group_measured_fraction_full 0.998
_diffrn_reflns_point_group_measured_fraction_max 0.998
_diffrn_reflns_theta_full 50.520
_diffrn_reflns_theta_max 50.520
_diffrn_reflns_theta_min 1.196
_exptl_absorpt_coefficient_mu 4.895
_exptl_absorpt_correction_T_max 0.7500
_exptl_absorpt_correction_T_min 0.6077
_exptl_absorpt_correction_type multi-scan
_exptl_absorpt_process_details
; 
 SADABS 2016/2: Krause, L., Herbst-Irmer, R., Sheldrick G.M. & Stalke D., 
 J. Appl. Cryst. 48 (2015) 3-10 
;
_exptl_crystal_colour colorless
_exptl_crystal_density_diffrn 0.970
_exptl_crystal_description block
_exptl_crystal_F_000 28832
_exptl_crystal_size_max 0.193
_exptl_crystal_size_mid 0.124
_exptl_crystal_size_min 0.096
_refine_diff_density_max 0.910
_refine_diff_density_min -0.904
_refine_diff_density_rms 0.131
_refine_ls_extinction_method none
_refine_ls_goodness_of_fit_ref 1.024
_refine_ls_hydrogen_treatment constr
_refine_ls_matrix_type full
_refine_ls_number_parameters 874
_refine_ls_number_reflns 13614
_refine_ls_number_restraints 2474
_refine_ls_restrained_S_all 0.966
_refine_ls_R_factor_all 0.1265
_refine_ls_R_factor_gt 0.1039
_refine_ls_shift/su_max 0.001
_refine_ls_shift/su_mean 0.000
_refine_ls_structure_factor_coef Fsqd
_refine_ls_weighting_details 'w=1/[\s^2^(Fo^2^)+(0.1558P)^2^+3063.7976P] where P=(Fo^2^+2Fc^2^)/3'
_refine_ls_weighting_scheme calc
_refine_ls_wR_factor_gt 0.2840
_refine_ls_wR_factor_ref 0.3133
_reflns_Friedel_coverage 0.000
_reflns_number_gt 10630
_reflns_number_total 13614
_reflns_threshold_expression 'I > 2\s(I)'
_cod_data_source_file cm0c01965_si_004.cif
_cod_data_source_block eric311_sq
_cod_original_cell_volume 99732(14)
_cod_database_code 4003606
_shelx_shelxl_version_number 2018/3
_shelx_space_group_comment
; 
The symmetry employed for this shelxl refinement is uniquely defined 
by the following loop, which should always be used as a source of 
symmetry information in preference to the above space-group names. 
They are only intended as comments. 
;
_shelx_estimated_absorpt_t_min 0.452
_shelx_estimated_absorpt_t_max 0.651

loop_
_space_group_symop_operation_xyz
'x, y, z'
'-x, -y, z'
'-y, x, z'
'y, -x, z'
'-x, y, -z+1/2'
'x, -y, -z+1/2'
'y, x, -z+1/2'
'-y, -x, -z+1/2'
'x+1/2, y+1/2, z+1/2'
'-x+1/2, -y+1/2, z+1/2'
'-y+1/2, x+1/2, z+1/2'
'y+1/2, -x+1/2, z+1/2'
'-x+1/2, y+1/2, -z+1'
'x+1/2, -y+1/2, -z+1'
'y+1/2, x+1/2, -z+1'
'-y+1/2, -x+1/2, -z+1'
'-x, -y, -z'
'x, y, -z'
'y, -x, -z'
'-y, x, -z'
'x, -y, z-1/2'
'-x, y, z-1/2'
'-y, -x, z-1/2'
'y, x, z-1/2'
'-x+1/2, -y+1/2, -z+1/2'
'x+1/2, y+1/2, -z+1/2'
'y+1/2, -x+1/2, -z+1/2'
'-y+1/2, x+1/2, -z+1/2'
'x+1/2, -y+1/2, z'
'-x+1/2, y+1/2, z'
'-y+1/2, -x+1/2, z'
'y+1/2, x+1/2, z'

loop_
_atom_site_label
_atom_site_type_symbol
_atom_site_fract_x
_atom_site_fract_y
_atom_site_fract_z
_atom_site_U_iso_or_equiv
_atom_site_adp_type
_atom_site_occupancy
_atom_site_site_symmetry_order
_atom_site_calc_flag
_atom_site_refinement_flags_posn
_atom_site_refinement_flags_adp
_atom_site_refinement_flags_occupancy
_atom_site_disorder_assembly
_atom_site_disorder_group
Zr1 Zr 0.30494(4) 0.58500(4) 0.55781(2) 0.0714(4) Uani 1 1 d . . . . .
Zr2 Zr 0.37180(4) 0.59333(4) 0.58807(2) 0.0723(4) Uani 1 1 d . . . . .
Zr3 Zr 0.36363(4) 0.65395(4) 0.55477(2) 0.0690(4) Uani 1 1 d . . . . .
Zr4 Zr 0.37659(4) 0.87659(4) 0.65807(2) 0.0667(5) Uani 1 2 d S T P E .
Zr5 Zr 0.31391(3) 0.87822(4) 0.69074(2) 0.0655(4) Uani 1 1 d . . . . .
Zr6 Zr 0.16405(4) 0.59983(4) 0.69866(2) 0.0673(4) Uani 1 1 d . . . . .
Zr7 Zr 0.09830(4) 0.59830(4) 0.66750(2) 0.0681(5) Uani 1 2 d S T P F .
Cl1A Cl 0.4819(2) 0.6176(3) 0.55882(15) 0.152(3) Uani 0.619(8) 1 d . . P A 1
Cl2A Cl 0.3801(4) 0.8801(4) 0.74388(15) 0.137(4) Uani 0.555(10) 2 d S TU P B 1
Cl3A Cl 0.1185(3) 0.4845(2) 0.69114(17) 0.135(3) Uani 0.531(7) 1 d . U P C 1
Cl4A Cl 0.3514(6) 0.5934(5) 0.500000 0.139(4) Uani 0.536(11) 2 d S TU P D 1
Cl1B Cl 0.4754(4) 0.6544(6) 0.5797(3) 0.152(3) Uani 0.381(8) 1 d . . P A 2
Cl2B Cl 0.3456(5) 0.8456(5) 0.7486(2) 0.137(4) Uani 0.445(10) 2 d S TU P B 2
Cl3B Cl 0.1549(4) 0.4928(3) 0.67255(19) 0.135(3) Uani 0.469(7) 1 d . U P C 2
Cl4B Cl 0.3181(6) 0.6231(6) 0.500000 0.139(4) Uani 0.464(11) 2 d S TU P D 2
O1 O 0.3346(2) 0.6222(2) 0.57249(12) 0.063(2) Uani 1 1 d . . . . .
O2 O 0.3482(3) 0.5550(3) 0.57014(13) 0.072(2) Uani 1 1 d . . . . .
H2O H 0.355163 0.530444 0.568075 0.086 Uiso 1 1 calc R U . . .
O3 O 0.4025(3) 0.6194(3) 0.56721(13) 0.074(2) Uani 1 1 d . . . . .
H3O H 0.427474 0.616257 0.564234 0.088 Uiso 1 1 calc R U . . .
O4 O 0.3404(3) 0.6110(2) 0.53954(13) 0.073(2) Uani 1 1 d . . . . .
H4O H 0.344903 0.604818 0.527260 0.088 Uiso 1 1 calc R U . . .
O5 O 0.2772(3) 0.5817(3) 0.58446(16) 0.090(3) Uani 1 1 d . U . . .
O6 O 0.3215(4) 0.5857(3) 0.60398(15) 0.096(3) Uani 1 1 d . U . . .
O7 O 0.1489(3) 0.5913(3) 0.65242(14) 0.093(3) Uani 1 1 d . U . . .
O8 O 0.1925(3) 0.5929(3) 0.67270(17) 0.090(3) Uani 1 1 d . U . . .
O9 O 0.2701(3) 0.6338(3) 0.55454(15) 0.088(3) Uani 1 1 d . U . . .
O10 O 0.3093(3) 0.6791(3) 0.55262(14) 0.085(3) Uani 1 1 d . U . . .
O11 O 0.3683(3) 0.6872(3) 0.57942(15) 0.081(3) Uani 1 1 d . U . . .
O12 O 0.3742(3) 0.6468(3) 0.60163(13) 0.086(3) Uani 1 1 d . U . . .
O13 O 0.3805(3) 0.8244(3) 0.64358(13) 0.080(3) Uani 1 1 d . U . . .
O14 O 0.3819(3) 0.7828(3) 0.66489(15) 0.083(3) Uani 1 1 d . U . . .
O15 O 0.3435(2) 0.8435(2) 0.67438(16) 0.055(3) Uani 1 2 d S T P E .
O16 O 0.3523(3) 0.9118(3) 0.67730(13) 0.070(2) Uani 1 1 d . . . . .
H16O H 0.357419 0.936769 0.679419 0.084 Uiso 1 1 calc R U . E .
O17 O 0.3543(3) 0.8543(3) 0.70773(17) 0.073(3) Uani 1 2 d S T P E .
H17O H 0.360188 0.860187 0.719901 0.088 Uiso 1 2 calc R U P . .
O18 O 0.2845(3) 0.8264(3) 0.69427(15) 0.087(3) Uani 1 1 d . U . . .
O19 O 0.1942(3) 0.6509(3) 0.70000(17) 0.099(3) Uani 1 1 d . U . . .
O20 O 0.1326(2) 0.6326(2) 0.68235(17) 0.064(3) Uani 1 2 d S T P F .
O21 O 0.1250(2) 0.5653(2) 0.68686(12) 0.065(2) Uani 1 1 d . . . . .
H21O H 0.120402 0.540442 0.689600 0.078 Uiso 1 1 calc R U . J .
O22 O 0.1258(2) 0.6258(2) 0.71576(17) 0.065(3) Uani 1 2 d S T P . .
H22O H 0.121253 0.621251 0.728219 0.078 Uiso 1 2 calc R U P . .
C1 C 0.2987(4) 0.5235(4) 0.5427(2) 0.124(5) Uani 1 1 d G U . . .
H1 H 0.318224 0.506807 0.544165 0.149 Uiso 1 1 calc R U . . .
C2 C 0.2950(4) 0.5493(4) 0.52853(18) 0.131(5) Uani 1 1 d G U . . .
H2 H 0.311492 0.552845 0.518797 0.158 Uiso 1 1 calc R U . . .
C3 C 0.2621(5) 0.5689(3) 0.5314(2) 0.132(5) Uani 1 1 d G U . . .
H3 H 0.252856 0.587794 0.523967 0.159 Uiso 1 1 calc R U . . .
C4 C 0.2456(3) 0.5552(4) 0.5474(2) 0.132(5) Uani 1 1 d G U . . .
H4 H 0.223349 0.563356 0.552530 0.158 Uiso 1 1 calc R U . . .
C5 C 0.2682(5) 0.5272(4) 0.55440(18) 0.123(5) Uani 1 1 d G U . . .
H5 H 0.263749 0.513303 0.565013 0.148 Uiso 1 1 calc R U . . .
C6 C 0.3890(4) 0.5419(4) 0.6098(2) 0.126(5) Uani 1 1 d G U . . .
H6 H 0.370467 0.526330 0.614284 0.152 Uiso 1 1 calc R U . . .
C7 C 0.4009(4) 0.5748(5) 0.61798(17) 0.128(5) Uani 1 1 d G U . . .
H7 H 0.391746 0.585114 0.628860 0.153 Uiso 1 1 calc R U . . .
C8 C 0.4290(4) 0.5897(3) 0.6070(2) 0.128(5) Uani 1 1 d G U . . .
H8 H 0.441886 0.611655 0.609288 0.154 Uiso 1 1 calc R U . . .
C9 C 0.4344(4) 0.5660(5) 0.59210(19) 0.126(5) Uani 1 1 d G U . . .
H9 H 0.451595 0.569273 0.582617 0.152 Uiso 1 1 calc R U . . .
C10 C 0.4097(5) 0.5365(4) 0.5938(2) 0.129(5) Uani 1 1 d G U . . .
H10 H 0.407455 0.516539 0.585705 0.155 Uiso 1 1 calc R U . . .
C11 C 0.4232(3) 0.6673(4) 0.5372(2) 0.118(5) Uani 1 1 d G U . . .
H11 H 0.443752 0.651899 0.538878 0.142 Uiso 1 1 calc R U . . .
C12 C 0.4148(4) 0.6988(4) 0.54755(16) 0.118(5) Uani 1 1 d G U . . .
H12 H 0.428713 0.708133 0.557345 0.142 Uiso 1 1 calc R U . . .
C13 C 0.3820(4) 0.7138(3) 0.54068(19) 0.113(4) Uani 1 1 d G U . . .
H13 H 0.370072 0.734955 0.545069 0.135 Uiso 1 1 calc R U . . .
C14 C 0.3701(3) 0.6916(4) 0.52610(18) 0.113(4) Uani 1 1 d G U . . .
H14 H 0.348870 0.695299 0.519015 0.135 Uiso 1 1 calc R U . . .
C15 C 0.3956(4) 0.6628(4) 0.52395(17) 0.112(4) Uani 1 1 d G U . . .
H15 H 0.394406 0.643967 0.515189 0.134 Uiso 1 1 calc R U . . .
C16 C 0.4317(5) 0.9174(5) 0.6532(2) 0.076(6) Uani 0.5 1 d G U P E -1
H16 H 0.446734 0.922373 0.663400 0.091 Uiso 0.5 1 calc R U P E -1
C17 C 0.4369(6) 0.8890(7) 0.6405(3) 0.081(6) Uani 0.5 1 d G U P E -1
H17 H 0.456040 0.871542 0.640629 0.097 Uiso 0.5 1 calc R U P E -1
C18 C 0.4086(5) 0.8911(5) 0.6275(3) 0.079(6) Uani 0.5 1 d G U P E -1
H18 H 0.405367 0.875393 0.617387 0.095 Uiso 0.5 1 calc R U P E -1
C19 C 0.3858(5) 0.9209(7) 0.6322(3) 0.086(6) Uani 0.5 1 d G U P E -1
H19 H 0.364743 0.928606 0.625793 0.103 Uiso 0.5 1 calc R U P E -1
C20 C 0.4001(6) 0.9372(6) 0.6481(3) 0.084(6) Uani 0.5 1 d G U P E -1
H20 H 0.390309 0.957642 0.654230 0.100 Uiso 0.5 1 calc R U P E -1
C21 C 0.3058(4) 0.9144(5) 0.7189(2) 0.139(6) Uani 1 1 d G U . . .
H21 H 0.325679 0.914509 0.727195 0.167 Uiso 1 1 calc R U . . .
C22 C 0.2767(6) 0.8890(4) 0.7188(2) 0.145(6) Uani 1 1 d G U . . .
H22 H 0.273624 0.869150 0.726852 0.174 Uiso 1 1 calc R U . . .
C23 C 0.2530(4) 0.8985(5) 0.7043(3) 0.145(6) Uani 1 1 d G U . . .
H23 H 0.231228 0.886111 0.701099 0.174 Uiso 1 1 calc R U . . .
C24 C 0.2674(5) 0.9298(5) 0.69562(18) 0.141(6) Uani 1 1 d G U . . .
H24 H 0.257081 0.941952 0.685525 0.170 Uiso 1 1 calc R U . . .
C25 C 0.3001(5) 0.9396(4) 0.7047(2) 0.136(5) Uani 1 1 d G U . . .
H25 H 0.315455 0.959503 0.701653 0.164 Uiso 1 1 calc R U . . .
C26 C 0.2067(4) 0.5458(4) 0.70348(16) 0.112(4) Uani 1 1 d G U . . .
H26 H 0.212983 0.530944 0.693437 0.135 Uiso 1 1 calc R U . . .
C27 C 0.1767(3) 0.5404(3) 0.71530(19) 0.101(4) Uani 1 1 d G U . . .
H27 H 0.159396 0.521254 0.714545 0.121 Uiso 1 1 calc R U . . .
C28 C 0.1772(4) 0.5686(4) 0.72844(15) 0.106(4) Uani 1 1 d G U . . .
H28 H 0.160186 0.571642 0.738016 0.127 Uiso 1 1 calc R U . . .
C29 C 0.2074(4) 0.5915(3) 0.72474(19) 0.116(5) Uani 1 1 d G U . . .
H29 H 0.214261 0.612473 0.731413 0.140 Uiso 1 1 calc R U . . .
C30 C 0.2257(3) 0.5774(4) 0.7093(2) 0.116(4) Uani 1 1 d G U . . .
H30 H 0.246892 0.587321 0.703862 0.139 Uiso 1 1 calc R U . . .
C31 C 0.0687(11) 0.5751(10) 0.6380(3) 0.116(7) Uani 0.5 1 d G U P F -1
H31 H 0.074878 0.586812 0.626941 0.140 Uiso 0.5 1 calc R U P F -1
C32 C 0.0866(13) 0.5445(15) 0.6456(5) 0.116(7) Uani 0.5 1 d G U P F -1
H32 H 0.106870 0.532093 0.640558 0.139 Uiso 0.5 1 calc R U P F -1
C33 C 0.0688(12) 0.5357(11) 0.6621(4) 0.112(7) Uani 0.5 1 d G U P F -1
H33 H 0.075179 0.516311 0.670035 0.135 Uiso 0.5 1 calc R U P F -1
C34 C 0.0400(10) 0.5608(12) 0.6647(4) 0.110(8) Uani 0.5 1 d G U P F -1
H34 H 0.023601 0.561276 0.674635 0.132 Uiso 0.5 1 calc R U P F -1
C35 C 0.0399(14) 0.5852(13) 0.6498(5) 0.108(8) Uani 0.5 1 d G U P F -1
H35 H 0.023416 0.604848 0.648001 0.130 Uiso 0.5 1 calc R U P F -1
C36 C 0.3703(5) 0.6784(5) 0.5953(3) 0.084(4) Uani 1 1 d . U . G -1
C37A C 0.3642(6) 0.7057(4) 0.6104(3) 0.101(3) Uani 0.5 1 d G U P G -1
C38A C 0.3893(5) 0.7036(5) 0.6245(3) 0.103(4) Uani 0.5 1 d G U P G -1
H38A H 0.405249 0.683378 0.625319 0.124 Uiso 0.5 1 calc R U P G -1
C39A C 0.3909(5) 0.7312(6) 0.6373(2) 0.106(4) Uani 0.5 1 d G U P G -1
H39A H 0.408026 0.729826 0.646945 0.128 Uiso 0.5 1 calc R U P G -1
C40A C 0.3675(6) 0.7609(5) 0.6361(2) 0.102(3) Uani 0.5 1 d G U P G -1
C41A C 0.3425(4) 0.7629(4) 0.62204(19) 0.113(3) Uani 0.5 1 d G U P G -1
C42A C 0.3408(4) 0.7353(4) 0.60920(19) 0.110(3) Uani 0.5 1 d G U P G -1
C43A C 0.3158(6) 0.7374(5) 0.5951(2) 0.124(5) Uani 0.5 1 d G U P G -1
H43A H 0.314677 0.718511 0.586349 0.149 Uiso 0.5 1 calc R U P G -1
C44A C 0.2924(5) 0.7670(6) 0.5939(3) 0.131(5) Uani 0.5 1 d G U P G -1
H44A H 0.275306 0.768406 0.584293 0.157 Uiso 0.5 1 calc R U P G -1
C45A C 0.2941(5) 0.7946(5) 0.6068(3) 0.140(5) Uani 0.5 1 d G U P G -1
H45A H 0.278083 0.814854 0.605918 0.168 Uiso 0.5 1 calc R U P G -1
C46A C 0.3191(6) 0.7926(4) 0.6208(3) 0.126(5) Uani 0.5 1 d G U P G -1
H46A H 0.320231 0.811408 0.629600 0.151 Uiso 0.5 1 calc R U P G -1
C37B C 0.3677(6) 0.7066(5) 0.6102(2) 0.101(3) Uani 0.5 1 d G U P G -2
C38B C 0.3883(6) 0.7377(6) 0.6071(2) 0.103(4) Uani 0.5 1 d G U P G -2
H38B H 0.401572 0.740108 0.596126 0.124 Uiso 0.5 1 calc R U P G -2
C39B C 0.3894(6) 0.7652(5) 0.6200(3) 0.106(4) Uani 0.5 1 d G U P G -2
H39B H 0.403520 0.786429 0.617841 0.128 Uiso 0.5 1 calc R U P G -2
C40B C 0.3700(6) 0.7616(4) 0.6360(2) 0.102(3) Uani 0.5 1 d G U P G -2
C41B C 0.3494(4) 0.7305(4) 0.63917(19) 0.113(3) Uani 0.5 1 d G U P G -2
C42B C 0.3482(4) 0.7030(4) 0.6263(2) 0.110(3) Uani 0.5 1 d G U P G -2
C43B C 0.3277(6) 0.6719(4) 0.6294(3) 0.124(5) Uani 0.5 1 d G U P G -2
H43B H 0.326861 0.653065 0.620595 0.149 Uiso 0.5 1 calc R U P G -2
C44B C 0.3082(6) 0.6683(6) 0.6455(3) 0.131(5) Uani 0.5 1 d G U P G -2
H44B H 0.294134 0.647029 0.647598 0.157 Uiso 0.5 1 calc R U P G -2
C45B C 0.3094(6) 0.6958(6) 0.6584(3) 0.140(5) Uani 0.5 1 d G U P G -2
H45B H 0.296081 0.693350 0.669313 0.168 Uiso 0.5 1 calc R U P G -2
C46B C 0.3300(6) 0.7269(6) 0.6552(2) 0.126(5) Uani 0.5 1 d G U P G -2
H46B H 0.330755 0.745707 0.664025 0.151 Uiso 0.5 1 calc R U P G -2
C47 C 0.3788(5) 0.7922(5) 0.6488(2) 0.083(4) Uani 1 1 d . U . . .
C48 C 0.2772(5) 0.6666(5) 0.5545(3) 0.093(4) Uani 1 1 d . U . . .
C49 C 0.2475(6) 0.6943(10) 0.55372(19) 0.134(7) Uani 0.5 1 d G U P H -1
C50 C 0.2524(9) 0.7304(11) 0.5588(3) 0.154(8) Uani 0.5 1 d G U P H -1
H50 H 0.275479 0.738397 0.563013 0.185 Uiso 0.5 1 calc R U P H -1
C51 C 0.2235(11) 0.7547(8) 0.5578(3) 0.162(9) Uani 0.5 1 d G U P H -1
H51 H 0.226876 0.779406 0.561245 0.194 Uiso 0.5 1 calc R U P H -1
C52 C 0.1897(10) 0.7430(6) 0.5516(3) 0.164(9) Uani 0.5 1 d G U P H -1
C53 C 0.1848(7) 0.7069(6) 0.5465(2) 0.189(8) Uani 0.5 1 d G U P H -1
C54 C 0.2137(6) 0.6826(7) 0.54757(18) 0.182(8) Uani 0.5 1 d G U P H -1
C55 C 0.2088(7) 0.6465(7) 0.5425(3) 0.211(10) Uani 0.5 1 d G U P H -1
H55 H 0.228525 0.629830 0.543196 0.254 Uiso 0.5 1 calc R U P H -1
C56 C 0.1750(8) 0.6347(6) 0.5363(4) 0.223(11) Uani 0.5 1 d G U P H -1
H56 H 0.171658 0.610086 0.532850 0.268 Uiso 0.5 1 calc R U P H -1
C57 C 0.1461(7) 0.6591(8) 0.5353(4) 0.221(11) Uani 0.5 1 d G U P H -1
H57 H 0.123054 0.651093 0.531081 0.265 Uiso 0.5 1 calc R U P H -1
C58 C 0.1510(6) 0.6952(7) 0.5404(3) 0.210(10) Uani 0.5 1 d G U P H -1
H58 H 0.131317 0.711845 0.539659 0.251 Uiso 0.5 1 calc R U P H -1
C59 C 0.2954(8) 0.7936(9) 0.6931(3) 0.092(6) Uani 0.5 1 d D U P I -1
C60 C 0.2660(4) 0.7650(5) 0.6934(2) 0.109(6) Uani 0.5 1 d DG U P I -1
C61 C 0.2678(4) 0.7382(6) 0.7066(2) 0.114(7) Uani 0.5 1 d DG U P I -1
H61 H 0.287190 0.738279 0.715170 0.137 Uiso 0.5 1 calc R U P I -1
C62 C 0.2414(5) 0.7112(5) 0.7074(2) 0.115(7) Uani 0.5 1 d DG U P I -1
H62 H 0.242617 0.692858 0.716473 0.138 Uiso 0.5 1 calc R U P I -1
C63 C 0.2130(5) 0.7110(5) 0.6950(2) 0.109(6) Uani 0.5 1 d DG U P I -1
C64 C 0.2112(4) 0.7378(4) 0.6817(2) 0.130(7) Uani 0.5 1 d DG U P I -1
C65 C 0.2377(4) 0.7648(4) 0.68093(18) 0.130(7) Uani 0.5 1 d DG U P I -1
C66 C 0.2358(6) 0.7916(5) 0.6677(2) 0.141(8) Uani 0.5 1 d G U P I -1
H66 H 0.253900 0.810034 0.667160 0.169 Uiso 0.5 1 calc R U P I -1
C67 C 0.2075(6) 0.7914(6) 0.6552(3) 0.139(9) Uani 0.5 1 d G U P I -1
H67 H 0.206214 0.809739 0.646166 0.167 Uiso 0.5 1 calc R U P I -1
C68 C 0.1810(5) 0.7644(7) 0.6560(3) 0.145(9) Uani 0.5 1 d G U P I -1
H68 H 0.161641 0.764319 0.647468 0.175 Uiso 0.5 1 calc R U P I -1
C69 C 0.1828(5) 0.7376(6) 0.6692(3) 0.149(9) Uani 0.5 1 d G U P I -1
H69 H 0.164753 0.719193 0.669764 0.179 Uiso 0.5 1 calc R U P I -1
C70 C 0.1825(10) 0.6841(11) 0.6974(4) 0.104(6) Uani 0.5 1 d D U P I -1
C71 C 0.2880(5) 0.5853(7) 0.5998(3) 0.117(5) Uani 1 1 d D U . J -1
C72 C 0.2598(3) 0.5844(6) 0.61453(16) 0.184(6) Uani 1 1 d G U . J -1
C73 C 0.2702(3) 0.5923(6) 0.63219(18) 0.218(8) Uani 1 1 d DG U . J -1
H73 H 0.295124 0.596304 0.634964 0.262 Uiso 1 1 calc R U . J -1
C74 C 0.2441(4) 0.5941(6) 0.64579(15) 0.217(8) Uani 1 1 d DG U . J -1
H74 H 0.251249 0.599496 0.657867 0.261 Uiso 1 1 calc R U . J -1
C75 C 0.2077(3) 0.5882(6) 0.64173(15) 0.179(6) Uani 1 1 d G U . J -1
C76 C 0.1973(3) 0.5804(4) 0.62407(16) 0.239(7) Uani 1 1 d DG U . J -1
C77 C 0.2233(3) 0.5785(4) 0.61047(14) 0.240(7) Uani 1 1 d DG U . J -1
C78 C 0.2129(5) 0.5707(6) 0.59280(15) 0.293(9) Uani 1 1 d G U . J -1
H78 H 0.230750 0.569373 0.583505 0.352 Uiso 1 1 calc R U . J -1
C79 C 0.1765(5) 0.5647(7) 0.5887(2) 0.319(10) Uani 1 1 d G U . J -1
H79 H 0.169365 0.559391 0.576670 0.383 Uiso 1 1 calc R U . J -1
C80 C 0.1504(4) 0.5666(7) 0.6023(2) 0.314(10) Uani 1 1 d G U . J -1
H80 H 0.125490 0.562583 0.599572 0.377 Uiso 1 1 calc R U . J -1
C81 C 0.1608(3) 0.5745(6) 0.6200(2) 0.290(9) Uani 1 1 d G U . J -1
H81 H 0.142998 0.575757 0.629308 0.348 Uiso 1 1 calc R U . J -1
C82 C 0.1805(5) 0.5924(6) 0.6565(2) 0.108(5) Uani 1 1 d D U . J -1

loop_
_atom_site_aniso_label
_atom_site_aniso_U_11
_atom_site_aniso_U_22
_atom_site_aniso_U_33
_atom_site_aniso_U_23
_atom_site_aniso_U_13
_atom_site_aniso_U_12
Zr1 0.0653(9) 0.0687(9) 0.0803(9) -0.0091(7) 0.0057(7) -0.0054(7)
Zr2 0.0777(9) 0.0704(9) 0.0689(9) -0.0063(7) 0.0031(7) 0.0000(7)
Zr3 0.0729(9) 0.0667(9) 0.0674(8) -0.0103(7) 0.0049(7) -0.0054(7)
Zr4 0.0682(8) 0.0682(8) 0.0636(11) -0.0056(6) -0.0056(6) -0.0068(9)
Zr5 0.0600(8) 0.0685(9) 0.0681(8) -0.0089(6) -0.0059(6) -0.0059(6)
Zr6 0.0624(8) 0.0673(9) 0.0721(9) -0.0028(7) -0.0016(6) -0.0014(6)
Zr7 0.0722(8) 0.0722(8) 0.0600(11) -0.0002(6) -0.0002(6) -0.0014(10)
Cl1A 0.059(4) 0.217(10) 0.179(8) 0.039(7) -0.007(5) 0.004(5)
Cl2A 0.176(6) 0.176(6) 0.061(5) -0.017(5) -0.017(5) 0.046(7)
Cl3A 0.146(6) 0.071(4) 0.189(8) -0.011(5) -0.058(5) 0.011(4)
Cl4A 0.199(12) 0.148(10) 0.070(5) 0.000 0.000 -0.039(8)
Cl1B 0.059(4) 0.217(10) 0.179(8) 0.039(7) -0.007(5) 0.004(5)
Cl2B 0.176(6) 0.176(6) 0.061(5) -0.017(5) -0.017(5) 0.046(7)
Cl3B 0.146(6) 0.071(4) 0.189(8) -0.011(5) -0.058(5) 0.011(4)
Cl4B 0.199(12) 0.148(10) 0.070(5) 0.000 0.000 -0.039(8)
O1 0.057(5) 0.067(5) 0.064(5) -0.012(4) 0.005(4) 0.005(4)
O2 0.079(6) 0.058(5) 0.079(6) -0.001(5) 0.009(5) -0.001(5)
O3 0.068(6) 0.066(6) 0.087(6) -0.007(5) 0.006(5) -0.007(4)
O4 0.092(7) 0.062(5) 0.065(5) -0.017(4) 0.003(5) -0.002(5)
O5 0.076(6) 0.098(7) 0.097(6) -0.004(6) 0.026(5) 0.007(6)
O6 0.108(7) 0.103(8) 0.079(6) -0.003(6) 0.017(6) 0.011(6)
O7 0.097(7) 0.110(8) 0.071(6) 0.002(6) 0.011(6) 0.011(7)
O8 0.056(6) 0.099(7) 0.114(7) 0.005(6) 0.017(5) -0.006(5)
O9 0.061(6) 0.094(6) 0.110(8) 0.004(6) -0.001(5) 0.007(5)
O10 0.087(6) 0.072(6) 0.096(7) -0.007(5) -0.002(5) 0.007(5)
O11 0.075(6) 0.082(6) 0.085(6) -0.007(5) -0.002(5) -0.007(5)
O12 0.109(8) 0.078(6) 0.069(6) -0.015(5) -0.002(5) -0.010(5)
O13 0.082(7) 0.091(6) 0.065(6) -0.021(5) -0.011(5) -0.010(6)
O14 0.101(7) 0.058(6) 0.090(6) -0.023(5) -0.017(6) 0.002(5)
O15 0.049(4) 0.049(4) 0.066(7) -0.009(4) -0.009(4) -0.005(5)
O16 0.071(6) 0.064(5) 0.074(6) -0.004(5) 0.000(5) -0.006(5)
O17 0.083(5) 0.083(5) 0.053(7) -0.006(4) -0.006(4) -0.016(7)
O18 0.063(6) 0.104(7) 0.093(7) -0.006(6) -0.001(5) -0.024(6)
O19 0.070(7) 0.091(7) 0.136(9) 0.004(6) -0.009(6) -0.034(6)
O20 0.064(4) 0.064(4) 0.064(7) 0.010(4) 0.010(4) -0.010(6)
O21 0.070(6) 0.047(5) 0.077(6) 0.010(4) 0.004(4) -0.006(4)
O22 0.069(5) 0.069(5) 0.056(7) -0.002(4) -0.002(4) -0.003(6)
C1 0.150(12) 0.089(9) 0.134(12) -0.045(8) -0.030(9) -0.025(8)
C2 0.169(13) 0.100(11) 0.125(10) -0.042(8) -0.025(9) -0.031(9)
C3 0.151(12) 0.096(11) 0.150(11) -0.015(8) -0.038(9) -0.039(8)
C4 0.116(10) 0.108(10) 0.172(12) -0.008(10) -0.029(9) -0.039(8)
C5 0.126(11) 0.096(9) 0.148(12) -0.010(8) -0.030(9) -0.044(8)
C6 0.114(11) 0.120(10) 0.145(11) 0.045(9) -0.029(9) 0.015(8)
C7 0.124(11) 0.146(11) 0.114(10) 0.017(8) -0.032(8) 0.025(9)
C8 0.120(10) 0.120(11) 0.145(12) 0.026(9) -0.047(9) 0.006(8)
C9 0.102(10) 0.127(11) 0.149(12) 0.028(9) -0.016(9) 0.028(8)
C10 0.125(11) 0.115(10) 0.148(12) 0.019(9) -0.030(9) 0.026(8)
C11 0.107(9) 0.132(11) 0.116(10) 0.027(8) 0.019(7) -0.022(8)
C12 0.123(10) 0.125(11) 0.107(10) 0.028(8) 0.005(8) -0.035(9)
C13 0.130(10) 0.105(10) 0.104(10) 0.025(7) 0.015(8) -0.017(8)
C14 0.117(10) 0.120(11) 0.100(9) 0.032(8) 0.007(8) -0.025(8)
C15 0.116(11) 0.120(11) 0.100(9) 0.010(8) 0.025(7) -0.029(8)
C16 0.067(11) 0.075(13) 0.085(13) 0.020(10) 0.008(9) -0.008(11)
C17 0.057(11) 0.096(13) 0.089(15) 0.010(11) 0.004(9) 0.007(9)
C18 0.046(12) 0.103(13) 0.088(12) 0.014(9) 0.008(9) 0.012(10)
C19 0.069(13) 0.096(13) 0.092(13) 0.016(11) 0.008(9) 0.017(11)
C20 0.074(13) 0.080(12) 0.097(14) 0.019(10) 0.011(10) 0.002(10)
C21 0.145(13) 0.160(13) 0.113(11) -0.055(9) 0.014(9) 0.032(9)
C22 0.147(13) 0.153(13) 0.135(12) -0.029(9) 0.046(10) 0.033(10)
C23 0.124(11) 0.166(13) 0.145(13) -0.044(11) 0.037(9) 0.026(9)
C24 0.148(12) 0.155(12) 0.122(12) -0.035(10) 0.025(9) 0.048(10)
C25 0.148(13) 0.129(11) 0.132(12) -0.048(9) 0.037(10) 0.030(9)
C26 0.109(10) 0.113(10) 0.115(10) -0.001(8) -0.029(8) 0.018(8)
C27 0.111(10) 0.086(8) 0.105(10) 0.012(7) -0.036(7) 0.018(7)
C28 0.115(10) 0.103(10) 0.099(9) 0.012(7) -0.030(8) 0.024(8)
C29 0.117(10) 0.109(10) 0.123(10) -0.005(8) -0.043(8) 0.011(8)
C30 0.092(9) 0.122(10) 0.132(10) 0.008(9) -0.022(8) 0.007(7)
C31 0.112(15) 0.12(2) 0.116(14) -0.030(14) -0.025(12) 0.005(12)
C32 0.112(16) 0.115(19) 0.121(15) -0.031(15) -0.025(13) -0.002(10)
C33 0.102(16) 0.105(18) 0.129(15) -0.026(14) -0.025(13) -0.010(10)
C34 0.094(14) 0.109(19) 0.127(15) -0.023(14) -0.030(12) -0.009(11)
C35 0.097(14) 0.113(19) 0.115(17) -0.029(15) -0.030(12) -0.009(11)
C36 0.095(8) 0.073(7) 0.085(8) -0.014(7) -0.010(7) -0.012(7)
C37A 0.120(7) 0.085(6) 0.098(6) -0.033(6) -0.002(6) 0.003(6)
C38A 0.125(8) 0.089(7) 0.095(7) -0.035(6) -0.002(7) 0.003(7)
C39A 0.131(8) 0.096(7) 0.092(7) -0.041(6) -0.004(7) 0.000(7)
C40A 0.125(7) 0.095(6) 0.087(6) -0.039(6) -0.007(6) 0.001(6)
C41A 0.137(8) 0.102(6) 0.099(6) -0.042(6) -0.004(6) -0.001(6)
C42A 0.134(8) 0.094(6) 0.103(7) -0.034(6) -0.005(6) -0.002(6)
C43A 0.146(11) 0.108(10) 0.118(10) -0.034(9) -0.009(9) 0.000(8)
C44A 0.153(12) 0.116(11) 0.124(11) -0.036(9) -0.002(9) 0.001(9)
C45A 0.163(13) 0.125(11) 0.132(11) -0.037(10) 0.002(10) 0.006(10)
C46A 0.149(12) 0.115(10) 0.115(10) -0.033(9) 0.000(9) 0.004(9)
C37B 0.120(7) 0.085(6) 0.098(6) -0.033(6) -0.002(6) 0.003(6)
C38B 0.125(8) 0.089(7) 0.095(7) -0.035(6) -0.002(7) 0.003(7)
C39B 0.131(8) 0.096(7) 0.092(7) -0.041(6) -0.004(7) 0.000(7)
C40B 0.125(7) 0.095(6) 0.087(6) -0.039(6) -0.007(6) 0.001(6)
C41B 0.137(8) 0.102(6) 0.099(6) -0.042(6) -0.004(6) -0.001(6)
C42B 0.134(8) 0.094(6) 0.103(7) -0.034(6) -0.005(6) -0.002(6)
C43B 0.146(11) 0.108(10) 0.118(10) -0.034(9) -0.009(9) 0.000(8)
C44B 0.153(12) 0.116(11) 0.124(11) -0.036(9) -0.002(9) 0.001(9)
C45B 0.163(13) 0.125(11) 0.132(11) -0.037(10) 0.002(10) 0.006(10)
C46B 0.149(12) 0.115(10) 0.115(10) -0.033(9) 0.000(9) 0.004(9)
C47 0.103(8) 0.077(7) 0.069(7) -0.016(7) -0.004(7) 0.006(7)
C48 0.083(8) 0.076(8) 0.120(10) -0.004(9) -0.004(9) 0.002(8)
C49 0.092(11) 0.083(11) 0.226(16) -0.002(15) -0.003(14) 0.022(10)
C50 0.092(16) 0.086(14) 0.28(2) 0.011(17) -0.010(18) 0.021(11)
C51 0.097(19) 0.078(15) 0.31(2) 0.002(19) -0.01(2) 0.015(12)
C52 0.080(16) 0.090(15) 0.32(2) -0.007(19) 0.00(2) 0.020(13)
C53 0.106(14) 0.112(15) 0.35(2) -0.031(18) -0.024(18) 0.021(12)
C54 0.114(13) 0.107(14) 0.324(19) -0.026(17) -0.021(17) 0.028(11)
C55 0.139(18) 0.120(16) 0.38(2) -0.04(2) -0.03(2) 0.026(15)
C56 0.14(2) 0.122(18) 0.40(2) -0.05(2) -0.04(2) 0.026(16)
C57 0.138(19) 0.120(19) 0.40(2) -0.05(2) -0.03(2) 0.019(17)
C58 0.125(16) 0.116(18) 0.39(2) -0.05(2) -0.03(2) 0.016(15)
C59 0.067(13) 0.099(13) 0.110(12) 0.004(14) -0.017(13) -0.025(10)
C60 0.075(12) 0.104(12) 0.148(14) 0.016(12) -0.019(12) -0.042(10)
C61 0.072(13) 0.104(14) 0.167(16) 0.016(13) -0.021(13) -0.031(11)
C62 0.080(14) 0.097(14) 0.166(16) 0.013(13) -0.018(13) -0.038(11)
C63 0.079(13) 0.093(12) 0.154(14) 0.011(12) -0.020(12) -0.037(10)
C64 0.101(13) 0.108(13) 0.181(15) 0.021(12) -0.041(12) -0.049(11)
C65 0.101(13) 0.109(13) 0.179(15) 0.032(12) -0.035(12) -0.043(11)
C66 0.119(17) 0.106(16) 0.196(19) 0.038(14) -0.051(15) -0.040(14)
C67 0.125(18) 0.101(17) 0.19(2) 0.024(15) -0.052(16) -0.034(15)
C68 0.131(18) 0.118(18) 0.19(2) 0.023(16) -0.062(16) -0.045(15)
C69 0.126(16) 0.128(17) 0.192(19) 0.032(15) -0.052(15) -0.047(14)
C70 0.076(13) 0.096(14) 0.139(13) 0.006(14) -0.011(13) -0.031(10)
C71 0.103(9) 0.153(11) 0.094(9) 0.004(10) 0.020(9) 0.010(10)
C72 0.140(10) 0.289(15) 0.122(9) -0.010(13) 0.068(10) 0.011(13)
C73 0.152(12) 0.351(18) 0.152(12) -0.014(16) 0.078(11) 0.013(15)
C74 0.159(12) 0.342(18) 0.152(12) -0.018(15) 0.079(11) 0.015(16)
C75 0.123(10) 0.278(15) 0.135(10) -0.003(12) 0.065(10) 0.021(13)
C76 0.151(12) 0.386(17) 0.180(12) -0.011(15) 0.071(11) 0.019(15)
C77 0.169(11) 0.389(17) 0.161(12) -0.018(15) 0.075(11) 0.020(15)
C78 0.197(16) 0.47(2) 0.212(15) -0.032(19) 0.029(14) 0.01(2)
C79 0.217(19) 0.51(2) 0.235(17) -0.03(2) 0.032(16) 0.01(2)
C80 0.209(17) 0.50(2) 0.23(2) -0.03(2) 0.039(15) 0.00(2)
C81 0.186(14) 0.46(2) 0.220(17) -0.03(2) 0.039(14) 0.005(19)
C82 0.087(9) 0.140(11) 0.098(9) 0.007(9) 0.021(9) -0.002(10)

loop_
_atom_type_symbol
_atom_type_description
_atom_type_scat_dispersion_real
_atom_type_scat_dispersion_imag
_atom_type_scat_source
C C 0.0181 0.0091 'International Tables Vol C Tables 4.2.6.8 and 6.1.1.4'
H H 0.0000 0.0000 'International Tables Vol C Tables 4.2.6.8 and 6.1.1.4'
Cl Cl 0.3639 0.7018 'International Tables Vol C Tables 4.2.6.8 and 6.1.1.4'
O O 0.0492 0.0322 'International Tables Vol C Tables 4.2.6.8 and 6.1.1.4'
Zr Zr -0.1862 2.2449 'International Tables Vol C Tables 4.2.6.8 and 6.1.1.4'

loop_
_geom_angle_atom_site_label_1
_geom_angle_atom_site_label_2
_geom_angle_atom_site_label_3
_geom_angle
_geom_angle_site_symmetry_1
_geom_angle_site_symmetry_3
_geom_angle_publ_flag
O1 Zr1 O4 73.1(4) . . ?
O1 Zr1 O2 74.0(4) . . ?
O4 Zr1 O2 92.7(4) . . ?
O1 Zr1 O9 80.0(4) . . ?
O4 Zr1 O9 85.5(4) . . ?
O2 Zr1 O9 153.3(4) . . ?
O1 Zr1 O5 79.1(4) . . ?
O4 Zr1 O5 151.4(4) . . ?
O2 Zr1 O5 86.3(4) . . ?
O9 Zr1 O5 82.9(4) . . ?
O1 Zr1 C5 153.3(4) . . ?
O4 Zr1 C5 130.3(4) . . ?
O2 Zr1 C5 90.3(5) . . ?
O9 Zr1 C5 111.1(5) . . ?
O5 Zr1 C5 78.3(5) . . ?
O1 Zr1 C1 150.9(4) . . ?
O4 Zr1 C1 100.3(5) . . ?
O2 Zr1 C1 78.1(4) . . ?
O9 Zr1 C1 128.5(4) . . ?
O5 Zr1 C1 107.5(5) . . ?
C5 Zr1 C1 32.62(14) . . ?
O1 Zr1 C4 153.4(4) . . ?
O4 Zr1 C4 121.9(5) . . ?
O2 Zr1 C4 122.8(5) . . ?
O9 Zr1 C4 79.7(5) . . ?
O5 Zr1 C4 81.5(5) . . ?
C5 Zr1 C4 32.42(15) . . ?
C1 Zr1 C4 53.72(17) . . ?
O1 Zr1 C2 149.7(4) . . ?
O4 Zr1 C2 77.2(4) . . ?
O2 Zr1 C2 101.7(5) . . ?
O9 Zr1 C2 103.9(5) . . ?
O5 Zr1 C2 131.0(4) . . ?
C5 Zr1 C2 53.72(16) . . ?
C1 Zr1 C2 32.43(14) . . ?
C4 Zr1 C2 53.40(17) . . ?
O1 Zr1 C3 151.2(4) . . ?
O4 Zr1 C3 89.8(5) . . ?
O2 Zr1 C3 131.2(4) . . ?
O9 Zr1 C3 75.5(4) . . ?
O5 Zr1 C3 112.3(5) . . ?
C5 Zr1 C3 53.51(18) . . ?
C1 Zr1 C3 53.52(17) . . ?
C4 Zr1 C3 32.13(15) . . ?
C2 Zr1 C3 32.13(14) . . ?
O1 Zr1 Zr3 35.7(3) . . ?
O4 Zr1 Zr3 38.0(2) . . ?
O2 Zr1 Zr3 86.5(3) . . ?
O9 Zr1 Zr3 75.6(3) . . ?
O5 Zr1 Zr3 113.5(3) . . ?
C5 Zr1 Zr3 167.5(4) . . ?
C1 Zr1 Zr3 135.0(4) . . ?
C4 Zr1 Zr3 148.9(4) . . ?
C2 Zr1 Zr3 115.2(3) . . ?
C3 Zr1 Zr3 121.3(3) . . ?
O1 Zr1 Zr2 36.4(3) . . ?
O4 Zr1 Zr2 86.1(3) . . ?
O2 Zr1 Zr2 38.2(3) . . ?
O9 Zr1 Zr2 115.1(3) . . ?
O5 Zr1 Zr2 75.4(3) . . ?
C5 Zr1 Zr2 122.5(3) . . ?
C1 Zr1 Zr2 116.4(3) . . ?
C4 Zr1 Zr2 150.3(4) . . ?
C2 Zr1 Zr2 136.1(4) . . ?
C3 Zr1 Zr2 168.2(4) . . ?
Zr3 Zr1 Zr2 59.95(4) . . ?
O1 Zr2 O2 74.0(4) . . ?
O1 Zr2 O3 73.7(4) . . ?
O2 Zr2 O3 93.6(4) . . ?
O1 Zr2 O12 79.9(4) . . ?
O2 Zr2 O12 153.1(4) . . ?
O3 Zr2 O12 84.7(4) . . ?
O1 Zr2 O6 79.0(4) . . ?
O2 Zr2 O6 84.6(4) . . ?
O3 Zr2 O6 152.0(4) . . ?
O12 Zr2 O6 84.5(4) . . ?
O1 Zr2 C9 150.1(4) . . ?
O2 Zr2 C9 100.5(5) . . ?
O3 Zr2 C9 77.4(4) . . ?
O12 Zr2 C9 105.3(5) . . ?
O6 Zr2 C9 130.4(4) . . ?
O1 Zr2 C8 151.7(4) . . ?
O2 Zr2 C8 130.6(4) . . ?
O3 Zr2 C8 89.1(5) . . ?
O12 Zr2 C8 76.2(4) . . ?
O6 Zr2 C8 113.2(5) . . ?
C9 Zr2 C8 32.61(15) . . ?
O1 Zr2 C10 150.6(4) . . ?
O2 Zr2 C10 77.5(4) . . ?
O3 Zr2 C10 101.5(5) . . ?
O12 Zr2 C10 129.2(4) . . ?
O6 Zr2 C10 105.4(5) . . ?
C9 Zr2 C10 32.49(15) . . ?
C8 Zr2 C10 53.82(17) . . ?
O1 Zr2 C7 153.2(4) . . ?
O2 Zr2 C7 122.5(5) . . ?
O3 Zr2 C7 121.6(5) . . ?
O12 Zr2 C7 80.0(5) . . ?
O6 Zr2 C7 81.7(5) . . ?
C9 Zr2 C7 53.81(17) . . ?
C8 Zr2 C7 32.48(15) . . ?
C10 Zr2 C7 53.60(17) . . ?
O1 Zr2 C6 152.5(4) . . ?
O2 Zr2 C6 90.2(5) . . ?
O3 Zr2 C6 130.8(4) . . ?
O12 Zr2 C6 111.2(5) . . ?
O6 Zr2 C6 77.2(5) . . ?
C9 Zr2 C6 53.68(17) . . ?
C8 Zr2 C6 53.68(17) . . ?
C10 Zr2 C6 32.29(15) . . ?
C7 Zr2 C6 32.28(15) . . ?
O1 Zr2 Zr3 36.0(2) . . ?
O2 Zr2 Zr3 86.9(3) . . ?
O3 Zr2 Zr3 38.3(3) . . ?
O12 Zr2 Zr3 75.2(3) . . ?
O6 Zr2 Zr3 113.8(3) . . ?
C9 Zr2 Zr3 115.8(3) . . ?
C8 Zr2 Zr3 121.3(3) . . ?
C10 Zr2 Zr3 136.1(4) . . ?
C7 Zr2 Zr3 148.9(4) . . ?
C6 Zr2 Zr3 168.3(4) . . ?
O1 Zr2 Zr1 36.0(2) . . ?
O2 Zr2 Zr1 38.6(3) . . ?
O3 Zr2 Zr1 86.9(3) . . ?
O12 Zr2 Zr1 114.6(3) . . ?
O6 Zr2 Zr1 74.3(3) . . ?
C9 Zr2 Zr1 135.4(4) . . ?
C8 Zr2 Zr1 168.0(4) . . ?
C10 Zr2 Zr1 116.1(3) . . ?
C7 Zr2 Zr1 150.0(4) . . ?
C6 Zr2 Zr1 122.4(3) . . ?
Zr3 Zr2 Zr1 60.01(4) . . ?
O1 Zr3 O4 72.9(4) . . ?
O1 Zr3 O3 74.5(4) . . ?
O4 Zr3 O3 93.2(4) . . ?
O1 Zr3 O11 80.1(4) . . ?
O4 Zr3 O11 152.2(4) . . ?
O3 Zr3 O11 85.5(4) . . ?
O1 Zr3 O10 79.2(4) . . ?
O4 Zr3 O10 84.8(4) . . ?
O3 Zr3 O10 153.1(4) . . ?
O11 Zr3 O10 84.1(4) . . ?
O1 Zr3 C13 153.8(4) . . ?
O4 Zr3 C13 122.6(4) . . ?
O3 Zr3 C13 121.3(4) . . ?
O11 Zr3 C13 80.6(4) . . ?
O10 Zr3 C13 81.3(4) . . ?
O1 Zr3 C14 152.9(4) . . ?
O4 Zr3 C14 90.1(4) . . ?
O3 Zr3 C14 128.6(4) . . ?
O11 Zr3 C14 112.4(5) . . ?
O10 Zr3 C14 78.3(4) . . ?
C13 Zr3 C14 32.56(14) . . ?
O1 Zr3 C12 151.8(4) . . ?
O4 Zr3 C12 131.8(4) . . ?
O3 Zr3 C12 88.9(4) . . ?
O11 Zr3 C12 76.0(4) . . ?
O10 Zr3 C12 112.4(5) . . ?
C13 Zr3 C12 32.46(14) . . ?
C14 Zr3 C12 53.59(17) . . ?
O1 Zr3 C15 150.5(4) . . ?
O4 Zr3 C15 79.0(4) . . ?
O3 Zr3 C15 98.7(5) . . ?
O11 Zr3 C15 128.6(4) . . ?
O10 Zr3 C15 107.2(5) . . ?
C13 Zr3 C15 53.46(16) . . ?
C14 Zr3 C15 32.17(13) . . ?
C12 Zr3 C15 53.12(17) . . ?
O1 Zr3 C11 150.0(4) . . ?
O4 Zr3 C11 102.5(5) . . ?
O3 Zr3 C11 76.2(4) . . ?
O11 Zr3 C11 104.1(5) . . ?
O10 Zr3 C11 130.5(4) . . ?
C13 Zr3 C11 53.35(17) . . ?
C14 Zr3 C11 53.17(16) . . ?
C12 Zr3 C11 32.02(14) . . ?
C15 Zr3 C11 31.85(14) . . ?
O1 Zr3 Zr2 36.5(2) . . ?
O4 Zr3 Zr2 86.0(3) . . ?
O3 Zr3 Zr2 38.7(3) . . ?
O11 Zr3 Zr2 75.7(3) . . ?
O10 Zr3 Zr2 114.5(3) . . ?
C13 Zr3 Zr2 149.6(4) . . ?
C14 Zr3 Zr2 166.1(4) . . ?
C12 Zr3 Zr2 121.2(3) . . ?
C15 Zr3 Zr2 134.0(4) . . ?
C11 Zr3 Zr2 114.8(3) . . ?
O1 Zr3 Zr1 35.8(2) . . ?
O4 Zr3 Zr1 37.7(3) . . ?
O3 Zr3 Zr1 87.2(3) . . ?
O11 Zr3 Zr1 114.6(3) . . ?
O10 Zr3 Zr1 74.8(3) . . ?
C13 Zr3 Zr1 149.6(4) . . ?
C14 Zr3 Zr1 122.0(3) . . ?
C12 Zr3 Zr1 168.3(4) . . ?
C15 Zr3 Zr1 116.7(3) . . ?
C11 Zr3 Zr1 136.4(4) . . ?
Zr2 Zr3 Zr1 60.05(4) . . ?
O15 Zr4 O16 74.0(3) . . ?
O15 Zr4 O16 74.0(3) . 32_455 ?
O16 Zr4 O16 93.7(5) . 32_455 ?
O15 Zr4 O13 79.2(4) . . ?
O16 Zr4 O13 152.3(4) . . ?
O16 Zr4 O13 85.4(4) 32_455 . ?
O15 Zr4 O13 79.2(4) . 32_455 ?
O16 Zr4 O13 85.4(4) . 32_455 ?
O16 Zr4 O13 152.3(4) 32_455 32_455 ?
O13 Zr4 O13 82.9(5) . 32_455 ?
O15 Zr4 C20 152.3(5) . . ?
O16 Zr4 C20 78.5(5) . . ?
O16 Zr4 C20 111.2(5) 32_455 . ?
O13 Zr4 C20 127.6(5) . . ?
O13 Zr4 C20 95.8(5) 32_455 . ?
O15 Zr4 C19 152.0(5) . . ?
O16 Zr4 C19 99.8(5) . . ?
O16 Zr4 C19 134.0(5) 32_455 . ?
O13 Zr4 C19 100.6(6) . . ?
O13 Zr4 C19 73.0(5) 32_455 . ?
C20 Zr4 C19 32.8(3) . . ?
O15 Zr4 C16 151.9(5) . . ?
O16 Zr4 C16 94.0(5) . . ?
O16 Zr4 C16 81.8(5) 32_455 . ?
O13 Zr4 C16 113.2(5) . . ?
O13 Zr4 C16 125.9(5) 32_455 . ?
C20 Zr4 C16 32.7(2) . . ?
C19 Zr4 C16 53.8(3) . . ?
O15 Zr4 C18 151.5(5) . . ?
O16 Zr4 C18 130.4(5) . . ?
O16 Zr4 C18 113.2(5) 32_455 . ?
O13 Zr4 C18 74.1(5) . . ?
O13 Zr4 C18 87.6(5) 32_455 . ?
C20 Zr4 C18 53.5(3) . . ?
C19 Zr4 C18 32.0(2) . . ?
C16 Zr4 C18 53.0(3) . . ?
O15 Zr4 C17 151.5(5) . . ?
O16 Zr4 C17 125.8(5) . . ?
O16 Zr4 C17 83.6(5) 32_455 . ?
O13 Zr4 C17 81.6(5) . . ?
O13 Zr4 C17 119.1(5) 32_455 . ?
C20 Zr4 C17 53.4(2) . . ?
C19 Zr4 C17 53.0(3) . . ?
C16 Zr4 C17 31.9(3) . . ?
C18 Zr4 C17 31.6(3) . . ?
O15 Zr4 Zr5 36.42(17) . 32_455 ?
O16 Zr4 Zr5 86.8(3) . 32_455 ?
O16 Zr4 Zr5 38.1(3) 32_455 32_455 ?
O13 Zr4 Zr5 75.5(3) . 32_455 ?
O13 Zr4 Zr5 114.4(3) 32_455 32_455 ?
C20 Zr4 Zr5 145.3(5) . 32_455 ?
C19 Zr4 Zr5 170.7(4) . 32_455 ?
C16 Zr4 Zr5 119.6(4) . 32_455 ?
C18 Zr4 Zr5 139.6(4) . 32_455 ?
C17 Zr4 Zr5 117.7(5) . 32_455 ?
O15 Zr4 Zr5 36.42(17) . . ?
O16 Zr4 Zr5 38.1(3) . . ?
O16 Zr4 Zr5 86.8(3) 32_455 . ?
O13 Zr4 Zr5 114.4(3) . . ?
O13 Zr4 Zr5 75.5(3) 32_455 . ?
C20 Zr4 Zr5 115.9(4) . . ?
C19 Zr4 Zr5 128.8(4) . . ?
C16 Zr4 Zr5 129.8(4) . . ?
C18 Zr4 Zr5 159.4(4) . . ?
C17 Zr4 Zr5 160.6(5) . . ?
Zr5 Zr4 Zr5 60.10(6) 32_455 . ?
O15 Zr5 O16 74.6(4) . . ?
O15 Zr5 O17 74.0(4) . . ?
O16 Zr5 O17 93.0(4) . . ?
O15 Zr5 O18 78.2(4) . . ?
O16 Zr5 O18 152.1(4) . . ?
O17 Zr5 O18 85.1(5) . . ?
O15 Zr5 O14 78.8(4) . 32_455 ?
O16 Zr5 O14 84.6(4) . 32_455 ?
O17 Zr5 O14 152.3(4) . 32_455 ?
O18 Zr5 O14 84.4(4) . 32_455 ?
O15 Zr5 C21 151.8(4) . . ?
O16 Zr5 C21 99.3(6) . . ?
O17 Zr5 C21 79.0(4) . . ?
O18 Zr5 C21 107.7(6) . . ?
O14 Zr5 C21 128.6(4) 32_455 . ?
O15 Zr5 C22 150.0(5) . . ?
O16 Zr5 C22 131.0(5) . . ?
O17 Zr5 C22 87.6(5) . . ?
O18 Zr5 C22 76.8(5) . . ?
O14 Zr5 C22 114.7(6) 32_455 . ?
C21 Zr5 C22 32.98(16) . . ?
O15 Zr5 C25 153.3(5) . . ?
O16 Zr5 C25 78.8(4) . . ?
O17 Zr5 C25 105.5(6) . . ?
O18 Zr5 C25 128.6(4) . . ?
O14 Zr5 C25 101.1(6) 32_455 . ?
C21 Zr5 C25 32.86(16) . . ?
C22 Zr5 C25 54.23(18) . . ?
O15 Zr5 C23 150.3(4) . . ?
O16 Zr5 C23 126.5(5) . . ?
O17 Zr5 C23 119.7(6) . . ?
O18 Zr5 C23 77.1(5) . . ?
O14 Zr5 C23 82.6(5) 32_455 . ?
C21 Zr5 C23 54.05(18) . . ?
C22 Zr5 C23 32.46(16) . . ?
C25 Zr5 C23 53.62(18) . . ?
O15 Zr5 C24 152.2(4) . . ?
O16 Zr5 C24 94.5(5) . . ?
O17 Zr5 C24 133.0(4) . . ?
O18 Zr5 C24 107.1(6) . . ?
O14 Zr5 C24 74.7(4) 32_455 . ?
C21 Zr5 C24 53.93(18) . . ?
C22 Zr5 C24 53.68(18) . . ?
C25 Zr5 C24 32.29(15) . . ?
C23 Zr5 C24 32.08(15) . . ?
O15 Zr5 Zr4 37.1(3) . . ?
O16 Zr5 Zr4 38.1(3) . . ?
O17 Zr5 Zr4 86.5(3) . . ?
O18 Zr5 Zr4 114.1(3) . . ?
O14 Zr5 Zr4 74.6(3) 32_455 . ?
C21 Zr5 Zr4 134.2(5) . . ?
C22 Zr5 Zr4 167.0(5) . . ?
C25 Zr5 Zr4 116.6(3) . . ?
C23 Zr5 Zr4 153.0(5) . . ?
C24 Zr5 Zr4 124.9(4) . . ?
O15 Zr5 Zr5 36.0(3) . 32_455 ?
O16 Zr5 Zr5 86.6(3) . 32_455 ?
O17 Zr5 Zr5 38.4(3) . 32_455 ?
O18 Zr5 Zr5 74.7(3) . 32_455 ?
O14 Zr5 Zr5 113.9(3) 32_455 32_455 ?
C21 Zr5 Zr5 117.5(3) . 32_455 ?
C22 Zr5 Zr5 119.8(4) . 32_455 ?
C25 Zr5 Zr5 140.5(5) . 32_455 ?
C23 Zr5 Zr5 145.3(5) . 32_455 ?
C24 Zr5 Zr5 171.4(3) . 32_455 ?
Zr4 Zr5 Zr5 59.95(3) . 32_455 ?
O20 Zr6 O21 74.2(4) . . ?
O20 Zr6 O22 73.3(4) . . ?
O21 Zr6 O22 93.8(4) . . ?
O20 Zr6 O19 78.9(5) . . ?
O21 Zr6 O19 152.1(4) . . ?
O22 Zr6 O19 85.6(5) . . ?
O20 Zr6 O8 79.9(4) . . ?
O21 Zr6 O8 83.8(4) . . ?
O22 Zr6 O8 152.7(4) . . ?
O19 Zr6 O8 84.1(5) . . ?
O20 Zr6 C29 150.9(4) . . ?
O21 Zr6 C29 132.4(4) . . ?
O22 Zr6 C29 91.1(4) . . ?
O19 Zr6 C29 75.5(4) . . ?
O8 Zr6 C29 110.6(5) . . ?
O20 Zr6 C28 151.9(4) . . ?
O21 Zr6 C28 102.5(4) . . ?
O22 Zr6 C28 79.1(4) . . ?
O19 Zr6 C28 104.8(5) . . ?
O8 Zr6 C28 128.0(4) . . ?
C29 Zr6 C28 32.68(14) . . ?
O20 Zr6 C30 150.8(4) . . ?
O21 Zr6 C30 122.8(4) . . ?
O22 Zr6 C30 123.7(5) . . ?
O19 Zr6 C30 79.2(5) . . ?
O8 Zr6 C30 79.0(4) . . ?
C29 Zr6 C30 32.62(15) . . ?
C28 Zr6 C30 53.97(17) . . ?
O20 Zr6 C27 152.4(4) . . ?
O21 Zr6 C27 78.9(3) . . ?
O22 Zr6 C27 102.6(5) . . ?
O19 Zr6 C27 128.5(4) . . ?
O8 Zr6 C27 103.6(5) . . ?
C29 Zr6 C27 53.91(16) . . ?
C28 Zr6 C27 32.48(13) . . ?
C30 Zr6 C27 53.73(17) . . ?
O20 Zr6 C26 151.7(4) . . ?
O21 Zr6 C26 90.4(4) . . ?
O22 Zr6 C26 132.4(4) . . ?
O19 Zr6 C26 110.6(5) . . ?
O8 Zr6 C26 74.9(4) . . ?
C29 Zr6 C26 53.85(18) . . ?
C28 Zr6 C26 53.76(16) . . ?
C30 Zr6 C26 32.40(15) . . ?
C27 Zr6 C26 32.32(14) . . ?
O20 Zr6 Zr6 35.9(3) . 32_455 ?
O21 Zr6 Zr6 86.8(2) . 32_455 ?
O22 Zr6 Zr6 38.0(3) . 32_455 ?
O19 Zr6 Zr6 75.5(3) . 32_455 ?
O8 Zr6 Zr6 114.7(3) . 32_455 ?
C29 Zr6 Zr6 122.2(3) . 32_455 ?
C28 Zr6 Zr6 117.1(3) . 32_455 ?
C30 Zr6 Zr6 149.5(4) . 32_455 ?
C27 Zr6 Zr6 137.3(3) . 32_455 ?
C26 Zr6 Zr6 169.6(3) . 32_455 ?
O20 Zr6 Zr7 36.9(4) . . ?
O21 Zr6 Zr7 37.9(2) . . ?
O22 Zr6 Zr7 86.5(3) . . ?
O19 Zr6 Zr7 114.4(3) . . ?
O8 Zr6 Zr7 75.0(3) . . ?
C29 Zr6 Zr7 169.5(3) . . ?
C28 Zr6 Zr7 136.9(3) . . ?
C30 Zr6 Zr7 148.8(4) . . ?
C27 Zr6 Zr7 116.8(3) . . ?
C26 Zr6 Zr7 121.8(3) . . ?
Zr6 Zr6 Zr7 60.01(3) 32_455 . ?
O20 Zr7 O21 73.3(3) . 32_455 ?
O20 Zr7 O21 73.3(3) . . ?
O21 Zr7 O21 94.3(5) 32_455 . ?
O20 Zr7 O7 79.9(4) . . ?
O21 Zr7 O7 152.6(4) 32_455 . ?
O21 Zr7 O7 83.3(4) . . ?
O20 Zr7 O7 80.0(4) . 32_455 ?
O21 Zr7 O7 83.3(4) 32_455 32_455 ?
O21 Zr7 O7 152.6(4) . 32_455 ?
O7 Zr7 O7 86.5(6) . 32_455 ?
O20 Zr7 C34 150.7(7) . . ?
O21 Zr7 C34 79.9(8) 32_455 . ?
O21 Zr7 C34 97.8(9) . . ?
O7 Zr7 C34 127.5(8) . . ?
O7 Zr7 C34 108.6(10) 32_455 . ?
O20 Zr7 C35 152.4(10) . . ?
O21 Zr7 C35 87.2(10) 32_455 . ?
O21 Zr7 C35 128.8(9) . . ?
O7 Zr7 C35 115.5(9) . . ?
O7 Zr7 C35 78.5(10) 32_455 . ?
C34 Zr7 C35 32.2(6) . . ?
O20 Zr7 C33 150.8(8) . . ?
O21 Zr7 C33 106.1(9) 32_455 . ?
O21 Zr7 C33 77.7(8) . . ?
O7 Zr7 C33 100.0(10) . . ?
O7 Zr7 C33 129.3(8) 32_455 . ?
C34 Zr7 C33 32.1(2) . . ?
C35 Zr7 C33 53.2(3) . . ?
O20 Zr7 C31 153.5(6) . . ?
O21 Zr7 C31 118.8(11) 32_455 . ?
O21 Zr7 C31 125.2(10) . . ?
O7 Zr7 C31 83.6(9) . . ?
O7 Zr7 C31 78.5(9) 32_455 . ?
C34 Zr7 C31 53.1(4) . . ?
C35 Zr7 C31 32.1(4) . . ?
C33 Zr7 C31 52.9(5) . . ?
O20 Zr7 C32 152.5(10) . . ?
O21 Zr7 C32 132.9(10) 32_455 . ?
O21 Zr7 C32 93.5(10) . . ?
O7 Zr7 C32 74.5(9) . . ?
O7 Zr7 C32 108.1(10) 32_455 . ?
C34 Zr7 C32 53.0(4) . . ?
C35 Zr7 C32 53.0(2) . . ?
C33 Zr7 C32 31.9(6) . . ?
C31 Zr7 C32 31.9(4) . . ?
O20 Zr7 Zr6 36.15(18) . . ?
O21 Zr7 Zr6 86.6(3) 32_455 . ?
O21 Zr7 Zr6 37.6(2) . . ?
O7 Zr7 Zr6 74.8(3) . . ?
O7 Zr7 Zr6 115.0(3) 32_455 . ?
C34 Zr7 Zr6 132.2(8) . . ?
C35 Zr7 Zr6 164.4(8) . . ?
C33 Zr7 Zr6 115.2(8) . . ?
C31 Zr7 Zr6 153.3(11) . . ?
C32 Zr7 Zr6 124.3(10) . . ?
O20 Zr7 Zr6 36.16(18) . 32_455 ?
O21 Zr7 Zr6 37.6(2) 32_455 32_455 ?
O21 Zr7 Zr6 86.6(3) . 32_455 ?
O7 Zr7 Zr6 115.0(3) . 32_455 ?
O7 Zr7 Zr6 74.8(3) 32_455 32_455 ?
C34 Zr7 Zr6 117.4(8) . 32_455 ?
C35 Zr7 Zr6 120.2(10) . 32_455 ?
C33 Zr7 Zr6 139.5(8) . 32_455 ?
C31 Zr7 Zr6 145.9(11) . 32_455 ?
C32 Zr7 Zr6 170.4(9) . 32_455 ?
Zr6 Zr7 Zr6 59.99(5) . 32_455 ?
Zr3 O1 Zr1 108.4(4) . . ?
Zr3 O1 Zr2 107.5(4) . . ?
Zr1 O1 Zr2 107.5(4) . . ?
Zr2 O2 Zr1 103.2(4) . . ?
Zr2 O2 H2O 128.4 . . ?
Zr1 O2 H2O 128.4 . . ?
Zr3 O3 Zr2 103.0(4) . . ?
Zr3 O3 H3O 128.5 . . ?
Zr2 O3 H3O 128.5 . . ?
Zr1 O4 Zr3 104.3(4) . . ?
Zr1 O4 H4O 127.8 . . ?
Zr3 O4 H4O 127.8 . . ?
C71 O5 Zr1 132.5(12) . . ?
C71 O6 Zr2 133.2(12) . . ?
C82 O7 Zr7 133.7(12) . . ?
C82 O8 Zr6 130.9(11) . . ?
C48 O9 Zr1 131.9(11) . . ?
C48 O10 Zr3 132.9(11) . . ?
C36 O11 Zr3 130.8(11) . . ?
C36 O12 Zr2 130.2(10) . . ?
C47 O13 Zr4 132.3(10) . . ?
C47 O14 Zr5 132.1(11) . 32_455 ?
Zr5 O15 Zr5 107.9(5) 32_455 . ?
Zr5 O15 Zr4 106.5(4) 32_455 . ?
Zr5 O15 Zr4 106.5(4) . . ?
Zr4 O16 Zr5 103.8(4) . . ?
Zr4 O16 H16O 128.1 . . ?
Zr5 O16 H16O 128.1 . . ?
Zr5 O17 Zr5 103.1(5) 32_455 . ?
Zr5 O17 H17O 128.4 32_455 . ?
Zr5 O17 H17O 128.4 . . ?
C59 O18 Zr5 131.0(13) . . ?
C70 O19 Zr6 129.1(14) . . ?
Zr6 O20 Zr6 108.3(6) . 32_455 ?
Zr6 O20 Zr7 107.0(4) . . ?
Zr6 O20 Zr7 107.0(4) 32_455 . ?
Zr6 O21 Zr7 104.5(4) . . ?
Zr6 O21 H21O 127.8 . . ?
Zr7 O21 H21O 127.8 . . ?
Zr6 O22 Zr6 104.0(5) 32_455 . ?
Zr6 O22 H22O 128.0 32_455 . ?
Zr6 O22 H22O 128.0 . . ?
C2 C1 C5 108.0 . . ?
C2 C1 Zr1 74.9(5) . . ?
C5 C1 Zr1 73.7(5) . . ?
C2 C1 H1 126.0 . . ?
C5 C1 H1 126.0 . . ?
Zr1 C1 H1 117.4 . . ?
C3 C2 C1 108.0 . . ?
C3 C2 Zr1 74.6(5) . . ?
C1 C2 Zr1 72.7(5) . . ?
C3 C2 H2 126.0 . . ?
C1 C2 H2 126.0 . . ?
Zr1 C2 H2 118.6 . . ?
C2 C3 C4 108.0 . . ?
C2 C3 Zr1 73.2(5) . . ?
C4 C3 Zr1 73.3(5) . . ?
C2 C3 H3 126.0 . . ?
C4 C3 H3 126.0 . . ?
Zr1 C3 H3 119.3 . . ?
C5 C4 C3 108.0 . . ?
C5 C4 Zr1 72.7(5) . . ?
C3 C4 Zr1 74.6(5) . . ?
C5 C4 H4 126.0 . . ?
C3 C4 H4 126.0 . . ?
Zr1 C4 H4 118.6 . . ?
C4 C5 C1 108.0 . . ?
C4 C5 Zr1 74.9(5) . . ?
C1 C5 Zr1 73.7(5) . . ?
C4 C5 H5 126.0 . . ?
C1 C5 H5 126.0 . . ?
Zr1 C5 H5 117.4 . . ?
C10 C6 C7 108.0 . . ?
C10 C6 Zr2 73.4(5) . . ?
C7 C6 Zr2 73.4(5) . . ?
C10 C6 H6 126.0 . . ?
C7 C6 H6 126.0 . . ?
Zr2 C6 H6 119.1 . . ?
C8 C7 C6 108.0 . . ?
C8 C7 Zr2 73.0(5) . . ?
C6 C7 Zr2 74.3(5) . . ?
C8 C7 H7 126.0 . . ?
C6 C7 H7 126.0 . . ?
Zr2 C7 H7 118.6 . . ?
C7 C8 C9 108.0 . . ?
C7 C8 Zr2 74.5(5) . . ?
C9 C8 Zr2 73.7(5) . . ?
C7 C8 H8 126.0 . . ?
C9 C8 H8 126.0 . . ?
Zr2 C8 H8 117.8 . . ?
C10 C9 C8 108.0 . . ?
C10 C9 Zr2 74.5(5) . . ?
C8 C9 Zr2 73.7(5) . . ?
C10 C9 H9 126.0 . . ?
C8 C9 H9 126.0 . . ?
Zr2 C9 H9 117.8 . . ?
C9 C10 C6 108.0 . . ?
C9 C10 Zr2 73.0(5) . . ?
C6 C10 Zr2 74.3(5) . . ?
C9 C10 H10 126.0 . . ?
C6 C10 H10 126.0 . . ?
Zr2 C10 H10 118.6 . . ?
C15 C11 C12 108.0 . . ?
C15 C11 Zr3 73.7(5) . . ?
C12 C11 Zr3 72.6(5) . . ?
C15 C11 H11 126.0 . . ?
C12 C11 H11 126.0 . . ?
Zr3 C11 H11 119.5 . . ?
C13 C12 C11 108.0 . . ?
C13 C12 Zr3 72.5(5) . . ?
C11 C12 Zr3 75.4(5) . . ?
C13 C12 H12 126.0 . . ?
C11 C12 H12 126.0 . . ?
Zr3 C12 H12 118.0 . . ?
C12 C13 C14 108.0 . . ?
C12 C13 Zr3 75.0(5) . . ?
C14 C13 Zr3 74.4(5) . . ?
C12 C13 H13 126.0 . . ?
C14 C13 H13 126.0 . . ?
Zr3 C13 H13 116.7 . . ?
C15 C14 C13 108.0 . . ?
C15 C14 Zr3 75.5(5) . . ?
C13 C14 Zr3 73.1(5) . . ?
C15 C14 H14 126.0 . . ?
C13 C14 H14 126.0 . . ?
Zr3 C14 H14 117.4 . . ?
C14 C15 C11 108.0 . . ?
C14 C15 Zr3 72.3(5) . . ?
C11 C15 Zr3 74.4(5) . . ?
C14 C15 H15 126.0 . . ?
C11 C15 H15 126.0 . . ?
Zr3 C15 H15 119.2 . . ?
C20 C16 C17 108.0 . . ?
C20 C16 Zr4 71.8(13) . . ?
C17 C16 Zr4 76.5(11) . . ?
C20 C16 H16 126.0 . . ?
C17 C16 H16 126.0 . . ?
Zr4 C16 H16 117.6 . . ?
C18 C17 C16 108.0 . . ?
C18 C17 Zr4 73.9(8) . . ?
C16 C17 Zr4 71.5(9) . . ?
C18 C17 H17 126.0 . . ?
C16 C17 H17 126.0 . . ?
Zr4 C17 H17 120.3 . . ?
C17 C18 C19 108.0 . . ?
C17 C18 Zr4 74.4(10) . . ?
C19 C18 Zr4 71.3(13) . . ?
C17 C18 H18 126.0 . . ?
C19 C18 H18 126.0 . . ?
Zr4 C18 H18 120.0 . . ?
C20 C19 C18 108.0 . . ?
C20 C19 Zr4 72.2(8) . . ?
C18 C19 Zr4 76.6(13) . . ?
C20 C19 H19 126.0 . . ?
C18 C19 H19 126.0 . . ?
Zr4 C19 H19 117.2 . . ?
C19 C20 C16 108.0 . . ?
C19 C20 Zr4 75.0(7) . . ?
C16 C20 Zr4 75.5(12) . . ?
C19 C20 H20 126.0 . . ?
C16 C20 H20 126.0 . . ?
Zr4 C20 H20 115.7 . . ?
C25 C21 C22 108.0 . . ?
C25 C21 Zr5 75.1(6) . . ?
C22 C21 Zr5 74.4(6) . . ?
C25 C21 H21 126.0 . . ?
C22 C21 H21 126.0 . . ?
Zr5 C21 H21 116.6 . . ?
C23 C22 C21 108.0 . . ?
C23 C22 Zr5 75.8(6) . . ?
C21 C22 Zr5 72.6(6) . . ?
C23 C22 H22 126.0 . . ?
C21 C22 H22 126.0 . . ?
Zr5 C22 H22 117.6 . . ?
C22 C23 C24 108.0 . . ?
C22 C23 Zr5 71.7(5) . . ?
C24 C23 Zr5 74.3(5) . . ?
C22 C23 H23 126.0 . . ?
C24 C23 H23 126.0 . . ?
Zr5 C23 H23 119.7 . . ?
C25 C24 C23 108.0 . . ?
C25 C24 Zr5 72.1(5) . . ?
C23 C24 Zr5 73.6(5) . . ?
C25 C24 H24 126.0 . . ?
C23 C24 H24 126.0 . . ?
Zr5 C24 H24 120.2 . . ?
C24 C25 C21 108.0 . . ?
C24 C25 Zr5 75.6(6) . . ?
C21 C25 Zr5 72.1(5) . . ?
C24 C25 H25 126.0 . . ?
C21 C25 H25 126.0 . . ?
Zr5 C25 H25 118.2 . . ?
C27 C26 C30 108.0 . . ?
C27 C26 Zr6 73.6(5) . . ?
C30 C26 Zr6 73.1(5) . . ?
C27 C26 H26 126.0 . . ?
C30 C26 H26 126.0 . . ?
Zr6 C26 H26 119.1 . . ?
C26 C27 C28 108.0 . . ?
C26 C27 Zr6 74.0(5) . . ?
C28 C27 Zr6 72.9(5) . . ?
C26 C27 H27 126.0 . . ?
C28 C27 H27 126.0 . . ?
Zr6 C27 H27 118.9 . . ?
C29 C28 C27 108.0 . . ?
C29 C28 Zr6 73.3(5) . . ?
C27 C28 Zr6 74.6(5) . . ?
C29 C28 H28 126.0 . . ?
C27 C28 H28 126.0 . . ?
Zr6 C28 H28 118.0 . . ?
C28 C29 C30 108.0 . . ?
C28 C29 Zr6 74.0(5) . . ?
C30 C29 Zr6 74.3(5) . . ?
C28 C29 H29 126.0 . . ?
C30 C29 H29 126.0 . . ?
Zr6 C29 H29 117.7 . . ?
C26 C30 C29 108.0 . . ?
C26 C30 Zr6 74.5(5) . . ?
C29 C30 Zr6 73.1(5) . . ?
C26 C30 H30 126.0 . . ?
C29 C30 H30 126.0 . . ?
Zr6 C30 H30 118.4 . . ?
C32 C31 C35 108.0 . . ?
C32 C31 Zr7 74(3) . . ?
C35 C31 Zr7 73(2) . . ?
C32 C31 H31 126.0 . . ?
C35 C31 H31 126.0 . . ?
Zr7 C31 H31 118.4 . . ?
C33 C32 C31 108.0 . . ?
C33 C32 Zr7 73.4(9) . . ?
C31 C32 Zr7 74(2) . . ?
C33 C32 H32 126.0 . . ?
C31 C32 H32 126.0 . . ?
Zr7 C32 H32 118.8 . . ?
C32 C33 C34 108.0 . . ?
C32 C33 Zr7 74.7(12) . . ?
C34 C33 Zr7 73(3) . . ?
C32 C33 H33 126.0 . . ?
C34 C33 H33 126.0 . . ?
Zr7 C33 H33 118.1 . . ?
C35 C34 C33 108.0 . . ?
C35 C34 Zr7 74.1(15) . . ?
C33 C34 Zr7 75(3) . . ?
C35 C34 H34 126.0 . . ?
C33 C34 H34 126.0 . . ?
Zr7 C34 H34 117.3 . . ?
C34 C35 C31 108.0 . . ?
C34 C35 Zr7 73.7(10) . . ?
C31 C35 Zr7 75(2) . . ?
C34 C35 H35 126.0 . . ?
C31 C35 H35 126.0 . . ?
Zr7 C35 H35 117.5 . . ?
O11 C36 O12 127.6(16) . . ?
O11 C36 C37A 121.7(17) . . ?
O12 C36 C37A 110.4(16) . . ?
C38A C37A C42A 120.0 . . ?
C38A C37A C36 114.7(12) . . ?
C42A C37A C36 124.0(12) . . ?
C37A C38A C39A 120.0 . . ?
C37A C38A H38A 120.0 . . ?
C39A C38A H38A 120.0 . . ?
C40A C39A C38A 120.0 . . ?
C40A C39A H39A 120.0 . . ?
C38A C39A H39A 120.0 . . ?
C41A C40A C39A 120.0 . . ?
C41A C40A C47 126.3(12) . . ?
C39A C40A C47 112.3(12) . . ?
C40A C41A C42A 120.0 . . ?
C40A C41A C46A 120.0 . . ?
C42A C41A C46A 120.0 . . ?
C43A C42A C41A 120.0 . . ?
C43A C42A C37A 120.0 . . ?
C41A C42A C37A 120.0 . . ?
C42A C43A C44A 120.0 . . ?
C42A C43A H43A 120.0 . . ?
C44A C43A H43A 120.0 . . ?
C45A C44A C43A 120.0 . . ?
C45A C44A H44A 120.0 . . ?
C43A C44A H44A 120.0 . . ?
C46A C45A C44A 120.0 . . ?
C46A C45A H45A 120.0 . . ?
C44A C45A H45A 120.0 . . ?
C45A C46A C41A 120.0 . . ?
C45A C46A H46A 120.0 . . ?
C41A C46A H46A 120.0 . . ?
C38B C37B C42B 120.0 . . ?
C37B C38B C39B 120.0 . . ?
C37B C38B H38B 120.0 . . ?
C39B C38B H38B 120.0 . . ?
C38B C39B C40B 120.0 . . ?
C38B C39B H39B 120.0 . . ?
C40B C39B H39B 120.0 . . ?
C41B C40B C39B 120.0 . . ?
C41B C40B C47 128.9(13) . . ?
C39B C40B C47 110.7(13) . . ?
C42B C41B C40B 120.0 . . ?
C42B C41B C46B 120.0 . . ?
C40B C41B C46B 120.0 . . ?
C41B C42B C43B 120.0 . . ?
C41B C42B C37B 120.0 . . ?
C43B C42B C37B 120.0 . . ?
C44B C43B C42B 120.0 . . ?
C44B C43B H43B 120.0 . . ?
C42B C43B H43B 120.0 . . ?
C43B C44B C45B 120.0 . . ?
C43B C44B H44B 120.0 . . ?
C45B C44B H44B 120.0 . . ?
C46B C45B C44B 120.0 . . ?
C46B C45B H45B 120.0 . . ?
C44B C45B H45B 120.0 . . ?
C45B C46B C41B 120.0 . . ?
C45B C46B H46B 120.0 . . ?
C41B C46B H46B 120.0 . . ?
O14 C47 O13 123.9(15) . . ?
O14 C47 C40B 114.2(17) . . ?
O13 C47 C40B 121.8(16) . . ?
O14 C47 C40A 113.4(16) . . ?
O13 C47 C40A 122.3(16) . . ?
O9 C48 O10 123.4(17) . . ?
O9 C48 C49 120.6(18) . . ?
O10 C48 C49 115.4(16) . . ?
C50 C49 C54 120.0 . . ?
C50 C49 C48 123.0(17) . . ?
C54 C49 C48 117.0(17) . . ?
C51 C50 C49 120.0 . . ?
C51 C50 H50 120.0 . . ?
C49 C50 H50 120.0 . . ?
C52 C51 C50 120.0 . . ?
C52 C51 H51 120.0 . . ?
C50 C51 H51 120.0 . . ?
C51 C52 C53 120.0 . . ?
C54 C53 C58 120.0 . . ?
C54 C53 C52 120.0 . . ?
C58 C53 C52 120.0 . . ?
C55 C54 C53 120.0 . . ?
C55 C54 C49 120.0 . . ?
C53 C54 C49 120.0 . . ?
C56 C55 C54 120.0 . . ?
C56 C55 H55 120.0 . . ?
C54 C55 H55 120.0 . . ?
C57 C56 C55 120.0 . . ?
C57 C56 H56 120.0 . . ?
C55 C56 H56 120.0 . . ?
C56 C57 C58 120.0 . . ?
C56 C57 H57 120.0 . . ?
C58 C57 H57 120.0 . . ?
C57 C58 C53 120.0 . . ?
C57 C58 H58 120.0 . . ?
C53 C58 H58 120.0 . . ?
O18 C59 C60 115.7(18) . . ?
C61 C60 C65 120.0 . . ?
C61 C60 C59 118.0(8) . . ?
C65 C60 C59 122.0(8) . . ?
C60 C61 C62 120.0 . . ?
C60 C61 H61 120.0 . . ?
C62 C61 H61 120.0 . . ?
C63 C62 C61 120.0 . . ?
C63 C62 H62 120.0 . . ?
C61 C62 H62 120.0 . . ?
C62 C63 C64 120.0 . . ?
C62 C63 C70 118.7(8) . . ?
C64 C63 C70 121.0(8) . . ?
C65 C64 C63 120.0 . . ?
C65 C64 C69 120.0 . . ?
C63 C64 C69 120.0 . . ?
C66 C65 C64 120.0 . . ?
C66 C65 C60 120.0 . . ?
C64 C65 C60 120.0 . . ?
C65 C66 C67 120.0 . . ?
C65 C66 H66 120.0 . . ?
C67 C66 H66 120.0 . . ?
C68 C67 C66 120.0 . . ?
C68 C67 H67 120.0 . . ?
C66 C67 H67 120.0 . . ?
C69 C68 C67 120.0 . . ?
C69 C68 H68 120.0 . . ?
C67 C68 H68 120.0 . . ?
C68 C69 C64 120.0 . . ?
C68 C69 H69 120.0 . . ?
C64 C69 H69 120.0 . . ?
O19 C70 C63 113(3) . . ?
O5 C71 O6 123.1(17) . . ?
O5 C71 C72 116.8(14) . . ?
O6 C71 C72 119.6(14) . . ?
C73 C72 C77 120.0 . . ?
C73 C72 C71 119.1(7) . . ?
C77 C72 C71 120.8(7) . . ?
C74 C73 C72 120.0 . . ?
C74 C73 H73 120.0 . . ?
C72 C73 H73 120.0 . . ?
C75 C74 C73 120.0 . . ?
C75 C74 H74 120.0 . . ?
C73 C74 H74 120.0 . . ?
C76 C75 C74 120.0 . . ?
C76 C75 C82 121.8(7) . . ?
C74 C75 C82 118.2(7) . . ?
C75 C76 C77 120.0 . . ?
C75 C76 C81 120.0 . . ?
C77 C76 C81 120.0 . . ?
C76 C77 C78 120.0 . . ?
C76 C77 C72 120.0 . . ?
C78 C77 C72 120.0 . . ?
C77 C78 C79 120.0 . . ?
C77 C78 H78 120.0 . . ?
C79 C78 H78 120.0 . . ?
C78 C79 C80 120.0 . . ?
C78 C79 H79 120.0 . . ?
C80 C79 H79 120.0 . . ?
C81 C80 C79 120.0 . . ?
C81 C80 H80 120.0 . . ?
C79 C80 H80 120.0 . . ?
C80 C81 C76 120.0 . . ?
C80 C81 H81 120.0 . . ?
C76 C81 H81 120.0 . . ?
O7 C82 O8 125.0(16) . . ?
O7 C82 C75 117.3(14) . . ?
O8 C82 C75 117.2(14) . . ?

loop_
_geom_bond_atom_site_label_1
_geom_bond_atom_site_label_2
_geom_bond_distance
_geom_bond_site_symmetry_2
_geom_bond_publ_flag
Zr1 O1 2.057(9) . ?
Zr1 O4 2.104(10) . ?
Zr1 O2 2.138(10) . ?
Zr1 O9 2.217(11) . ?
Zr1 O5 2.220(11) . ?
Zr1 C5 2.529(13) . ?
Zr1 C1 2.528(12) . ?
Zr1 C4 2.557(13) . ?
Zr1 C2 2.556(12) . ?
Zr1 C3 2.574(13) . ?
Zr1 Zr3 3.3343(19) . ?
Zr1 Zr2 3.335(2) . ?
Zr2 O1 2.078(9) . ?
Zr2 O2 2.119(10) . ?
Zr2 O3 2.136(10) . ?
Zr2 O12 2.208(10) . ?
Zr2 O6 2.207(12) . ?
Zr2 C9 2.529(13) . ?
Zr2 C8 2.529(13) . ?
Zr2 C10 2.547(13) . ?
Zr2 C7 2.548(13) . ?
Zr2 C6 2.559(13) . ?
Zr2 Zr3 3.332(2) . ?
Zr3 O1 2.053(9) . ?
Zr3 O4 2.119(9) . ?
Zr3 O3 2.121(10) . ?
Zr3 O11 2.201(11) . ?
Zr3 O10 2.207(11) . ?
Zr3 C13 2.524(13) . ?
Zr3 C14 2.541(12) . ?
Zr3 C12 2.556(13) . ?
Zr3 C15 2.583(12) . ?
Zr3 C11 2.592(13) . ?
Zr4 O15 2.098(12) . ?
Zr4 O16 2.119(9) . ?
Zr4 O16 2.119(9) 32_455 ?
Zr4 O13 2.201(11) . ?
Zr4 O13 2.201(11) 32_455 ?
Zr4 C20 2.50(3) . ?
Zr4 C19 2.54(3) . ?
Zr4 C16 2.546(18) . ?
Zr4 C18 2.60(2) . ?
Zr4 C17 2.61(3) . ?
Zr4 Zr5 3.336(2) 32_455 ?
Zr4 Zr5 3.337(2) . ?
Zr5 O15 2.066(7) . ?
Zr5 O16 2.120(10) . ?
Zr5 O17 2.133(8) . ?
Zr5 O18 2.205(11) . ?
Zr5 O14 2.230(10) 32_455 ?
Zr5 C21 2.490(14) . ?
Zr5 C22 2.512(14) . ?
Zr5 C25 2.529(14) . ?
Zr5 C23 2.565(14) . ?
Zr5 C24 2.575(14) . ?
Zr5 Zr5 3.341(3) 32_455 ?
Zr6 O20 2.058(7) . ?
Zr6 O21 2.104(9) . ?
Zr6 O22 2.117(8) . ?
Zr6 O19 2.182(11) . ?
Zr6 O8 2.200(11) . ?
Zr6 C29 2.520(13) . ?
Zr6 C28 2.528(12) . ?
Zr6 C30 2.536(13) . ?
Zr6 C27 2.549(12) . ?
Zr6 C26 2.554(12) . ?
Zr6 Zr6 3.337(3) 32_455 ?
Zr6 Zr7 3.337(2) . ?
Zr7 O20 2.094(13) . ?
Zr7 O21 2.116(9) 32_455 ?
Zr7 O21 2.116(9) . ?
Zr7 O7 2.182(12) . ?
Zr7 O7 2.182(12) 32_455 ?
Zr7 C34 2.56(4) . ?
Zr7 C35 2.56(6) . ?
Zr7 C33 2.57(4) . ?
Zr7 C31 2.58(2) . ?
Zr7 C32 2.59(6) . ?
O2 H2O 0.9500 . ?
O3 H3O 0.9500 . ?
O4 H4O 0.9500 . ?
O5 C71 1.21(2) . ?
O6 C71 1.27(2) . ?
O7 C82 1.20(2) . ?
O8 C82 1.27(2) . ?
O9 C48 1.23(2) . ?
O10 C48 1.27(2) . ?
O11 C36 1.217(19) . ?
O12 C36 1.26(2) . ?
O13 C47 1.244(19) . ?
O14 C47 1.243(19) . ?
O16 H16O 0.9500 . ?
O17 H17O 0.9500 . ?
O18 C59 1.27(4) . ?
O19 C70 1.31(5) . ?
O21 H21O 0.9500 . ?
O22 H22O 0.9500 . ?
C1 C2 1.4200 . ?
C1 C5 1.4200 . ?
C1 H1 0.9500 . ?
C2 C3 1.4200 . ?
C2 H2 0.9500 . ?
C3 C4 1.4200 . ?
C3 H3 0.9500 . ?
C4 C5 1.4200 . ?
C4 H4 0.9500 . ?
C5 H5 0.9500 . ?
C6 C10 1.4200 . ?
C6 C7 1.4200 . ?
C6 H6 0.9500 . ?
C7 C8 1.4200 . ?
C7 H7 0.9500 . ?
C8 C9 1.4200 . ?
C8 H8 0.9500 . ?
C9 C10 1.4200 . ?
C9 H9 0.9500 . ?
C10 H10 0.9500 . ?
C11 C15 1.4200 . ?
C11 C12 1.4200 . ?
C11 H11 0.9500 . ?
C12 C13 1.4200 . ?
C12 H12 0.9500 . ?
C13 C14 1.4200 . ?
C13 H13 0.9500 . ?
C14 C15 1.4200 . ?
C14 H14 0.9500 . ?
C15 H15 0.9500 . ?
C16 C20 1.4200 . ?
C16 C17 1.4200 . ?
C16 H16 0.9500 . ?
C17 C18 1.4200 . ?
C17 H17 0.9500 . ?
C18 C19 1.4200 . ?
C18 H18 0.9500 . ?
C19 C20 1.4200 . ?
C19 H19 0.9500 . ?
C20 H20 0.9500 . ?
C21 C25 1.4200 . ?
C21 C22 1.4200 . ?
C21 H21 0.9500 . ?
C22 C23 1.4200 . ?
C22 H22 0.9500 . ?
C23 C24 1.4200 . ?
C23 H23 0.9500 . ?
C24 C25 1.4200 . ?
C24 H24 0.9500 . ?
C25 H25 0.9500 . ?
C26 C27 1.4200 . ?
C26 C30 1.4200 . ?
C26 H26 0.9500 . ?
C27 C28 1.4200 . ?
C27 H27 0.9500 . ?
C28 C29 1.4200 . ?
C28 H28 0.9500 . ?
C29 C30 1.4200 . ?
C29 H29 0.9500 . ?
C30 H30 0.9500 . ?
C31 C32 1.4200 . ?
C31 C35 1.4200 . ?
C31 H31 0.9500 . ?
C32 C33 1.4200 . ?
C32 H32 0.9500 . ?
C33 C34 1.4200 . ?
C33 H33 0.9500 . ?
C34 C35 1.4200 . ?
C34 H34 0.9500 . ?
C35 H35 0.9500 . ?
C36 C37A 1.52(2) . ?
C37A C38A 1.3900 . ?
C37A C42A 1.3900 . ?
C38A C39A 1.3900 . ?
C38A H38A 0.9500 . ?
C39A C40A 1.3900 . ?
C39A H39A 0.9500 . ?
C40A C41A 1.3900 . ?
C40A C47 1.54(2) . ?
C41A C42A 1.3900 . ?
C41A C46A 1.3900 . ?
C42A C43A 1.3900 . ?
C43A C44A 1.3900 . ?
C43A H43A 0.9500 . ?
C44A C45A 1.3900 . ?
C44A H44A 0.9500 . ?
C45A C46A 1.3900 . ?
C45A H45A 0.9500 . ?
C46A H46A 0.9500 . ?
C37B C38B 1.3900 . ?
C37B C42B 1.3900 . ?
C38B C39B 1.3900 . ?
C38B H38B 0.9500 . ?
C39B C40B 1.3900 . ?
C39B H39B 0.9500 . ?
C40B C41B 1.3900 . ?
C40B C47 1.50(2) . ?
C41B C42B 1.3900 . ?
C41B C46B 1.3900 . ?
C42B C43B 1.3900 . ?
C43B C44B 1.3900 . ?
C43B H43B 0.9500 . ?
C44B C45B 1.3900 . ?
C44B H44B 0.9500 . ?
C45B C46B 1.3900 . ?
C45B H45B 0.9500 . ?
C46B H46B 0.9500 . ?
C48 C49 1.49(4) . ?
C49 C50 1.3900 . ?
C49 C54 1.3900 . ?
C50 C51 1.3900 . ?
C50 H50 0.9500 . ?
C51 C52 1.3900 . ?
C51 H51 0.9500 . ?
C52 C53 1.3900 . ?
C53 C54 1.3900 . ?
C53 C58 1.3900 . ?
C54 C55 1.3900 . ?
C55 C56 1.3900 . ?
C55 H55 0.9500 . ?
C56 C57 1.3900 . ?
C56 H56 0.9500 . ?
C57 C58 1.3900 . ?
C57 H57 0.9500 . ?
C58 H58 0.9500 . ?
C59 C60 1.507(19) . ?
C60 C61 1.3900 . ?
C60 C65 1.3900 . ?
C61 C62 1.3900 . ?
C61 H61 0.9500 . ?
C62 C63 1.3900 . ?
C62 H62 0.9500 . ?
C63 C64 1.3900 . ?
C63 C70 1.504(19) . ?
C64 C65 1.3900 . ?
C64 C69 1.3900 . ?
C65 C66 1.3900 . ?
C66 C67 1.3900 . ?
C66 H66 0.9500 . ?
C67 C68 1.3900 . ?
C67 H67 0.9500 . ?
C68 C69 1.3900 . ?
C68 H68 0.9500 . ?
C69 H69 0.9500 . ?
C71 C72 1.502(16) . ?
C72 C73 1.3900 . ?
C72 C77 1.3900 . ?
C73 C74 1.3900 . ?
C73 H73 0.9500 . ?
C74 C75 1.3900 . ?
C74 H74 0.9500 . ?
C75 C76 1.3900 . ?
C75 C82 1.489(16) . ?
C76 C77 1.3900 . ?
C76 C81 1.3900 . ?
C77 C78 1.3900 . ?
C78 C79 1.3900 . ?
C78 H78 0.9500 . ?
C79 C80 1.3900 . ?
C79 H79 0.9500 . ?
C80 C81 1.3900 . ?
C80 H80 0.9500 . ?
C81 H81 0.9500 . ?
